data_7715256
loop_
_publ_author_name
'Glenister, Mollie A.'
'Frese, Josef W. A.'
'Elsegood, Mark R. J.'
'Canaj, Angelos B.'
'Brechin, Euan K.'
'Redshaw, Carl'

_publ_section_title
;
 Reaction of Ph<sub>2</sub>C(X)(CO<sub>2</sub>H) (X = OH, NH<sub>2</sub>)
 with [VO(OR)<sub>3</sub>] (R = Et, <i>n</i>Pr): structure, magnetic
 susceptibility and ROP capability.
;
_journal_issue 12
_journal_name_full 'Dalton transactions (Cambridge, England : 2003)'
_journal_page_first 5351
_journal_page_last 5355
_journal_paper_doi 10.1039/d4dt00078a
_journal_volume 53
_journal_year 2024
_chemical_formula_moiety 'C192 H188 Na0.77 O48 V8, 4(C2 H3 N)'
_chemical_formula_sum 'C200 H200 N4 Na0.77 O48 V8'
_chemical_formula_weight 3852.78
_space_group_crystal_system monoclinic
_space_group_IT_number 14
_space_group_name_Hall '-P 2yn'
_space_group_name_H-M_alt 'P 1 21/n 1'
_atom_sites_solution_hydrogens geom
_atom_sites_solution_primary iterative
_atom_sites_solution_secondary difmap
_audit_creation_method SHELXL-2018/3
_audit_update_record
;
2024-02-22 deposited with the CCDC.	2024-02-27 downloaded from the CCDC.
;
_cell_angle_alpha 90
_cell_angle_beta 110.027(6)
_cell_angle_gamma 90
_cell_formula_units_Z 2
_cell_length_a 21.1654(11)
_cell_length_b 19.0447(11)
_cell_length_c 25.1144(15)
_cell_measurement_reflns_used 14418
_cell_measurement_temperature 100(2)
_cell_measurement_theta_max 54.97
_cell_measurement_theta_min 3.01
_cell_volume 9511.2(10)
_computing_cell_refinement 'CrysAlisPro 1.171.40.39a (Rigaku OD, 2019)'
_computing_data_collection 'CrysAlisPro 1.171.40.39a (Rigaku OD, 2019)'
_computing_data_reduction 'CrysAlisPro 1.171.40.39a (Rigaku OD, 2019)'
_computing_molecular_graphics 'Bruker SHELXTL'
_computing_publication_material 'Bruker SHELXTL'
_computing_structure_refinement 'SHELXL-2018/3 (Sheldrick, 2018)'
_computing_structure_solution 'SHELXT-2018/2 (Sheldrick, 2015)'
_diffrn_ambient_temperature 100(2)
_diffrn_detector_area_resol_mean 10
_diffrn_measured_fraction_theta_full 1.000
_diffrn_measured_fraction_theta_max 1.000
_diffrn_measurement_device 'four-circle diffractometer'
_diffrn_measurement_device_type
; 
Rigaku 007HF equipped with Varimax confocal mirrors and 
an AFC11 goniometer and HyPix 6000 detector
;
_diffrn_measurement_method 'profile data from \w-scans'
_diffrn_radiation_collimation 0.3
_diffrn_radiation_type CuK\a
_diffrn_radiation_wavelength 1.54178
_diffrn_reflns_av_R_equivalents 0.2123
_diffrn_reflns_av_unetI/netI 0.0757
_diffrn_reflns_Laue_measured_fraction_full 1.000
_diffrn_reflns_Laue_measured_fraction_max 1.000
_diffrn_reflns_limit_h_max 21
_diffrn_reflns_limit_h_min -21
_diffrn_reflns_limit_k_max 19
_diffrn_reflns_limit_k_min -18
_diffrn_reflns_limit_l_max 25
_diffrn_reflns_limit_l_min -25
_diffrn_reflns_number 94666
_diffrn_reflns_point_group_measured_fraction_full 1.000
_diffrn_reflns_point_group_measured_fraction_max 1.000
_diffrn_reflns_theta_full 50.429
_diffrn_reflns_theta_max 50.429
_diffrn_reflns_theta_min 2.365
_diffrn_source 'Rotating anode'
_exptl_absorpt_coefficient_mu 3.833
_exptl_absorpt_correction_T_max 1.000
_exptl_absorpt_correction_T_min 0.635
_exptl_absorpt_correction_type multi-scan
_exptl_absorpt_process_details
; 
CrysAlisPro 1.171.40.39a (Rigaku Oxford Diffraction, 2019) 
Empirical absorption correction using spherical harmonics, 
 implemented in SCALE3 ABSPACK scaling algorithm. 
;
_exptl_crystal_colour brown
_exptl_crystal_density_diffrn 1.345
_exptl_crystal_density_method 'not measured'
_exptl_crystal_description trapezoid
_exptl_crystal_F_000 4009
_exptl_crystal_recrystallization_method 'Re-crystallisation from solvent: acetonitrile'
_exptl_crystal_size_max 0.200
_exptl_crystal_size_mid 0.080
_exptl_crystal_size_min 0.040
_refine_diff_density_max 1.126
_refine_diff_density_min -0.969
_refine_diff_density_rms 0.120
_refine_ls_extinction_method none
_refine_ls_goodness_of_fit_ref 1.040
_refine_ls_hydrogen_treatment constr
_refine_ls_matrix_type full
_refine_ls_number_parameters 1338
_refine_ls_number_reflns 9963
_refine_ls_number_restraints 2885
_refine_ls_restrained_S_all 0.946
_refine_ls_R_factor_all 0.1699
_refine_ls_R_factor_gt 0.1501
_refine_ls_shift/su_max 0.000
_refine_ls_shift/su_mean 0.000
_refine_ls_structure_factor_coef Fsqd
_refine_ls_weighting_details 'w=1/[\s^2^(Fo^2^)+(0.2647P)^2^+47.9300P] where P=(Fo^2^+2Fc^2^)/3'
_refine_ls_weighting_scheme calc
_refine_ls_wR_factor_gt 0.4097
_refine_ls_wR_factor_ref 0.4286
_reflns_Friedel_coverage 0.000
_reflns_number_gt 7333
_reflns_number_total 9963
_reflns_threshold_expression 'I > 2\s(I)'
_cod_data_source_file d4dt00078a2.cif
_cod_data_source_block 6
_cod_depositor_comments 'Adding full bibliography for 7715254--7715261.cif.'
_cod_original_sg_symbol_H-M 'P 21/n'
_cod_database_code 7715256
_shelx_shelxl_version_number 2018/3
_shelx_space_group_comment
; 
The symmetry employed for this shelxl refinement is uniquely defined 
by the following loop, which should always be used as a source of 
symmetry information in preference to the above space-group names. 
They are only intended as comments. 
;
_shelx_estimated_absorpt_t_min 0.514
_shelx_estimated_absorpt_t_max 0.862

loop_
_space_group_symop_operation_xyz
'x, y, z'
'-x+1/2, y+1/2, -z+1/2'
'-x, -y, -z'
'x-1/2, -y-1/2, z-1/2'

loop_
_atom_site_label
_atom_site_type_symbol
_atom_site_fract_x
_atom_site_fract_y
_atom_site_fract_z
_atom_site_U_iso_or_equiv
_atom_site_adp_type
_atom_site_occupancy
_atom_site_site_symmetry_order
_atom_site_calc_flag
_atom_site_refinement_flags_posn
_atom_site_refinement_flags_adp
_atom_site_refinement_flags_occupancy
_atom_site_disorder_assembly
_atom_site_disorder_group
V1 V 0.38077(11) 0.31899(13) 0.47373(10) 0.0909(8) Uani 1 1 d . . . . .
V2 V 0.52503(10) 0.68843(12) 0.59209(10) 0.0866(8) Uani 1 1 d . . . . .
V3 V 0.40949(10) 0.57573(12) 0.61116(10) 0.0869(8) Uani 1 1 d . . . . .
V4 V 0.34727(10) 0.43927(12) 0.56057(10) 0.0861(8) Uani 1 1 d . . . . .
O23 O 0.4728(4) 0.6024(4) 0.5803(3) 0.084(2) Uani 1 1 d . . . . .
O24 O 0.3932(4) 0.4048(4) 0.5145(4) 0.087(2) Uani 1 1 d . . . . .
O1 O 0.6430(5) 0.7789(5) 0.5648(5) 0.109(3) Uani 1 1 d . U . . .
O2 O 0.5727(5) 0.7837(5) 0.6126(4) 0.101(3) Uani 1 1 d . U . . .
C1 C 0.6200(8) 0.8049(9) 0.5992(8) 0.111(3) Uani 1 1 d . U . . .
C2 C 0.6555(9) 0.8740(10) 0.6268(9) 0.130(3) Uani 1 1 d . U . . .
O3 O 0.7053(7) 0.8927(7) 0.6039(7) 0.164(4) Uani 1 1 d . U . . .
H3 H 0.720970 0.932334 0.616214 0.197 Uiso 1 1 calc R U . . .
C3 C 0.6967(9) 0.8513(11) 0.6848(11) 0.152(4) Uani 1 1 d D U . . .
C4 C 0.6668(12) 0.8404(12) 0.7258(10) 0.168(5) Uani 1 1 d D U . . .
H4 H 0.619773 0.849199 0.713198 0.202 Uiso 1 1 calc R U . . .
C5 C 0.6947(12) 0.8184(13) 0.7830(10) 0.189(6) Uani 1 1 d D U . . .
H5 H 0.669917 0.816561 0.808182 0.227 Uiso 1 1 calc R U . . .
C6 C 0.7652(12) 0.7988(17) 0.7992(14) 0.221(7) Uani 1 1 d D U . . .
H6 H 0.788568 0.783742 0.836925 0.266 Uiso 1 1 calc R U . . .
C7 C 0.8010(13) 0.8020(16) 0.7588(13) 0.220(7) Uani 1 1 d D U . . .
H7 H 0.845992 0.786012 0.768156 0.264 Uiso 1 1 calc R U . . .
C8 C 0.7644(11) 0.8303(13) 0.7045(11) 0.192(6) Uani 1 1 d D U . . .
H8 H 0.788282 0.835568 0.678926 0.230 Uiso 1 1 calc R U . . .
C9 C 0.6083(8) 0.9288(9) 0.6255(7) 0.138(4) Uani 1 1 d D U . . .
C10 C 0.5504(8) 0.9382(9) 0.5782(8) 0.142(5) Uani 1 1 d D U . . .
H10 H 0.539059 0.904733 0.548330 0.170 Uiso 1 1 calc R U . . .
C11 C 0.5087(9) 0.9969(10) 0.5743(9) 0.154(6) Uani 1 1 d D U . . .
H11 H 0.467169 1.000037 0.543808 0.185 Uiso 1 1 calc R U . . .
C12 C 0.5267(9) 1.0494(10) 0.6135(8) 0.159(6) Uani 1 1 d D U . . .
H12 H 0.497879 1.088623 0.610210 0.191 Uiso 1 1 calc R U . . .
C13 C 0.5860(10) 1.0456(9) 0.6574(9) 0.158(6) Uani 1 1 d D U . . .
H13 H 0.599513 1.082509 0.684342 0.190 Uiso 1 1 calc R U . . .
C14 C 0.6277(9) 0.9855(9) 0.6623(8) 0.151(5) Uani 1 1 d D U . . .
H14 H 0.670255 0.984198 0.691823 0.181 Uiso 1 1 calc R U . . .
O4 O 0.5409(4) 0.6817(5) 0.6775(4) 0.093(2) Uani 1 1 d . U . . .
O5 O 0.4714(4) 0.5994(5) 0.6907(4) 0.095(2) Uani 1 1 d . U . . .
C15 C 0.5187(7) 0.6446(8) 0.7085(7) 0.097(3) Uani 1 1 d . U . . .
C16 C 0.5452(9) 0.6579(9) 0.7712(7) 0.117(3) Uani 1 1 d . U . . .
O6 O 0.6113(6) 0.6877(7) 0.7836(5) 0.141(4) Uani 1 1 d . U . . .
H6A H 0.624020 0.682002 0.755629 0.170 Uiso 1 1 calc R U . . .
C17 C 0.5549(8) 0.5889(11) 0.8033(7) 0.134(4) Uani 1 1 d D U . . .
C18 C 0.5022(12) 0.5621(11) 0.8158(9) 0.161(5) Uani 1 1 d D U . . .
H18 H 0.461318 0.587942 0.804206 0.194 Uiso 1 1 calc R U . . .
C19 C 0.5044(13) 0.4981(12) 0.8450(11) 0.193(7) Uani 1 1 d D U . . .
H19 H 0.466269 0.479559 0.851934 0.232 Uiso 1 1 calc R U . . .
C20 C 0.5657(11) 0.4645(15) 0.8627(12) 0.201(7) Uani 1 1 d D U . . .
H20 H 0.570047 0.422392 0.883959 0.242 Uiso 1 1 calc R U . . .
C21 C 0.6215(13) 0.4887(12) 0.8510(10) 0.184(7) Uani 1 1 d D U . . .
H21 H 0.663188 0.464392 0.863552 0.221 Uiso 1 1 calc R U . . .
C22 C 0.6127(11) 0.5517(10) 0.8194(8) 0.157(5) Uani 1 1 d D U . . .
H22 H 0.649076 0.568671 0.809111 0.188 Uiso 1 1 calc R U . . .
C23 C 0.5039(10) 0.7123(9) 0.7878(7) 0.159(5) Uani 1 1 d D U . . .
C24 C 0.4385(10) 0.7251(10) 0.7540(8) 0.181(6) Uani 1 1 d D U . . .
H24 H 0.419596 0.698227 0.720429 0.217 Uiso 1 1 calc R U . . .
C25 C 0.3984(11) 0.7763(11) 0.7675(9) 0.205(7) Uani 1 1 d D U . . .
H25 H 0.353181 0.784385 0.743829 0.246 Uiso 1 1 calc R U . . .
C26 C 0.4270(13) 0.8132(11) 0.8150(9) 0.224(8) Uani 1 1 d D U . . .
H26 H 0.400690 0.848518 0.824275 0.268 Uiso 1 1 calc R U . . .
C27 C 0.4905(13) 0.8037(11) 0.8508(10) 0.218(8) Uani 1 1 d D U . . .
H27 H 0.507914 0.830830 0.884413 0.261 Uiso 1 1 calc R U . . .
C28 C 0.5309(11) 0.7519(10) 0.8368(8) 0.186(7) Uani 1 1 d D U . . .
H28 H 0.576066 0.744542 0.860926 0.223 Uiso 1 1 calc R U . . .
O7 O 0.4402(4) 0.7455(4) 0.5796(4) 0.091(2) Uani 1 1 d . U . . .
O8 O 0.3705(4) 0.6741(5) 0.6024(4) 0.092(2) Uani 1 1 d . U . . .
C29 C 0.3873(7) 0.7323(8) 0.5879(6) 0.091(3) Uani 1 1 d . U . . .
C30 C 0.3367(7) 0.7930(7) 0.5827(7) 0.099(2) Uani 1 1 d . U . . .
O9 O 0.2789(5) 0.7668(7) 0.5862(5) 0.126(3) Uani 1 1 d . U . . .
H9 H 0.286019 0.751059 0.619027 0.151 Uiso 1 1 calc R U . . .
C31 C 0.3193(6) 0.8260(7) 0.5205(7) 0.104(3) Uani 1 1 d D U . . .
C32 C 0.3563(8) 0.8775(9) 0.5090(7) 0.116(4) Uani 1 1 d D U . . .
H32 H 0.394974 0.893816 0.538585 0.139 Uiso 1 1 calc R U . . .
C33 C 0.3406(8) 0.9076(10) 0.4560(7) 0.133(5) Uani 1 1 d D U . . .
H33 H 0.367253 0.944010 0.448896 0.159 Uiso 1 1 calc R U . . .
C34 C 0.2844(8) 0.8824(10) 0.4140(8) 0.138(5) Uani 1 1 d D U . . .
H34 H 0.271034 0.902683 0.377197 0.166 Uiso 1 1 calc R U . . .
C35 C 0.2473(10) 0.8279(11) 0.4249(8) 0.148(5) Uani 1 1 d D U . . .
H35 H 0.208754 0.810353 0.395838 0.178 Uiso 1 1 calc R U . . .
C36 C 0.2672(8) 0.7995(9) 0.4783(7) 0.129(5) Uani 1 1 d D U . . .
H36 H 0.243625 0.760292 0.485479 0.155 Uiso 1 1 calc R U . . .
C37 C 0.3666(7) 0.8523(8) 0.6282(7) 0.105(3) Uani 1 1 d . U . . .
C38 C 0.3230(9) 0.8918(9) 0.6443(8) 0.125(4) Uani 1 1 d . U . . .
H38 H 0.276303 0.881141 0.630692 0.150 Uiso 1 1 calc R U . . .
C39 C 0.3471(10) 0.9485(11) 0.6812(9) 0.147(5) Uani 1 1 d . U . . .
H39 H 0.316139 0.978171 0.690196 0.176 Uiso 1 1 calc R U . . .
C40 C 0.4148(11) 0.9620(12) 0.7046(9) 0.153(6) Uani 1 1 d . U . . .
H40 H 0.430486 0.998601 0.731624 0.184 Uiso 1 1 calc R U . . .
C41 C 0.4587(10) 0.9232(11) 0.6890(8) 0.142(5) Uani 1 1 d . U . . .
H41 H 0.505507 0.933027 0.704141 0.171 Uiso 1 1 calc R U . . .
C42 C 0.4342(8) 0.8668(9) 0.6492(8) 0.123(4) Uani 1 1 d . U . . .
H42 H 0.464760 0.839593 0.637510 0.148 Uiso 1 1 calc R U . . .
O10 O 0.3385(5) 0.5617(6) 0.6507(4) 0.109(3) Uani 1 1 d . U . . .
O11 O 0.2906(5) 0.4617(6) 0.6112(5) 0.108(3) Uani 1 1 d . U . . .
C43 C 0.2975(9) 0.5112(12) 0.6427(8) 0.126(4) Uani 1 1 d . U . . .
C44 C 0.2535(10) 0.5167(15) 0.6780(10) 0.161(4) Uani 1 1 d . U . . .
O12 O 0.2686(10) 0.5771(11) 0.7131(9) 0.215(6) Uani 1 1 d . U . . .
H12A H 0.279333 0.564847 0.747219 0.258 Uiso 1 1 calc R U . . .
C45 C 0.1808(12) 0.5200(17) 0.6432(10) 0.192(5) Uani 1 1 d D U . . .
C46 C 0.1556(12) 0.5398(18) 0.5905(11) 0.212(7) Uani 1 1 d D U . . .
H46 H 0.188080 0.547976 0.572830 0.255 Uiso 1 1 calc R U . . .
C47 C 0.0873(13) 0.551(2) 0.5542(12) 0.228(8) Uani 1 1 d D U . . .
H47 H 0.075120 0.567010 0.516048 0.274 Uiso 1 1 calc R U . . .
C48 C 0.0437(15) 0.538(2) 0.5795(12) 0.236(8) Uani 1 1 d D U . . .
H48 H -0.002896 0.540186 0.557737 0.283 Uiso 1 1 calc R U . . .
C49 C 0.0614(11) 0.522(2) 0.6340(13) 0.231(8) Uani 1 1 d D U . . .
H49 H 0.029316 0.513732 0.652001 0.277 Uiso 1 1 calc R U . . .
C50 C 0.1323(10) 0.5186(18) 0.6640(11) 0.215(7) Uani 1 1 d D U . . .
H50 H 0.145560 0.514620 0.704041 0.258 Uiso 1 1 calc R U . . .
C51 C 0.2724(12) 0.4577(17) 0.7213(12) 0.188(5) Uani 1 1 d D U . . .
C52 C 0.2417(15) 0.3954(18) 0.7014(12) 0.204(7) Uani 1 1 d D U . . .
H52 H 0.206610 0.388945 0.666038 0.244 Uiso 1 1 calc R U . . .
C53 C 0.2723(16) 0.3373(18) 0.7447(14) 0.232(8) Uani 1 1 d D U . . .
H53 H 0.260309 0.290240 0.733044 0.278 Uiso 1 1 calc R U . . .
C54 C 0.3146(18) 0.347(2) 0.7977(15) 0.248(9) Uani 1 1 d D U . . .
H54 H 0.331704 0.309261 0.823053 0.298 Uiso 1 1 calc R U . . .
C55 C 0.3316(16) 0.414(2) 0.8130(14) 0.235(8) Uani 1 1 d D U . . .
H55 H 0.357029 0.422331 0.851781 0.282 Uiso 1 1 calc R U . . .
C56 C 0.3142(14) 0.4779(18) 0.7748(13) 0.220(7) Uani 1 1 d D U . . .
H56 H 0.329511 0.524360 0.785715 0.265 Uiso 1 1 calc R U . . .
O13 O 0.3506(5) 0.3416(5) 0.5964(4) 0.109(3) Uani 1 1 d . U . . .
O14 O 0.3791(4) 0.2667(5) 0.5437(4) 0.095(2) Uani 1 1 d . U . . .
C57 C 0.3619(8) 0.2861(9) 0.5822(7) 0.105(3) Uani 1 1 d . U . . .
C58 C 0.328(2) 0.2242(19) 0.6131(17) 0.119(3) Uani 0.518(8) 1 d . U P A 1
O15 O 0.2762(12) 0.2521(12) 0.6321(11) 0.124(5) Uani 0.518(8) 1 d . U P A 1
H15 H 0.270787 0.225394 0.656813 0.149 Uiso 0.518(8) 1 calc R U P A 1
C59 C 0.3031(13) 0.1626(12) 0.5778(11) 0.126(5) Uani 0.518(8) 1 d D U P A 1
C60 C 0.2412(13) 0.1679(12) 0.5351(11) 0.140(8) Uani 0.518(8) 1 d D U P A 1
H60 H 0.215977 0.210059 0.531373 0.168 Uiso 0.518(8) 1 calc R U P A 1
C61 C 0.2146(14) 0.1123(14) 0.4968(12) 0.156(9) Uani 0.518(8) 1 d D U P A 1
H61 H 0.172090 0.116995 0.467565 0.187 Uiso 0.518(8) 1 calc R U P A 1
C62 C 0.2502(15) 0.0523(14) 0.5021(13) 0.169(10) Uani 0.518(8) 1 d D U P A 1
H62 H 0.232123 0.014574 0.476747 0.203 Uiso 0.518(8) 1 calc R U P A 1
C63 C 0.3103(16) 0.0449(14) 0.5423(13) 0.169(10) Uani 0.518(8) 1 d D U P A 1
H63 H 0.334766 0.002460 0.544756 0.203 Uiso 0.518(8) 1 calc R U P A 1
C64 C 0.3380(14) 0.0999(13) 0.5814(12) 0.154(8) Uani 0.518(8) 1 d D U P A 1
H64 H 0.380531 0.093861 0.610261 0.184 Uiso 0.518(8) 1 calc R U P A 1
C65 C 0.3872(15) 0.2061(14) 0.6700(12) 0.137(4) Uani 0.518(8) 1 d D U P A 1
C66 C 0.3737(14) 0.1849(14) 0.7178(13) 0.149(5) Uani 0.518(8) 1 d D U P A 1
H66 H 0.328428 0.185092 0.716798 0.178 Uiso 0.518(8) 1 calc R U P A 1
C67 C 0.4250(17) 0.1628(15) 0.7684(11) 0.166(7) Uani 0.518(8) 1 d D U P A 1
H67 H 0.414410 0.148442 0.800584 0.199 Uiso 0.518(8) 1 calc R U P A 1
C68 C 0.4893(16) 0.1627(15) 0.7692(12) 0.162(6) Uani 0.518(8) 1 d D U P A 1
H68 H 0.524168 0.147943 0.802618 0.195 Uiso 0.518(8) 1 calc R U P A 1
C69 C 0.5053(14) 0.1831(15) 0.7239(14) 0.155(6) Uani 0.518(8) 1 d D U P A 1
H69 H 0.550880 0.182951 0.725830 0.186 Uiso 0.518(8) 1 calc R U P A 1
C70 C 0.4540(16) 0.2047(14) 0.6733(12) 0.141(5) Uani 0.518(8) 1 d D U P A 1
H70 H 0.465539 0.218246 0.641404 0.169 Uiso 0.518(8) 1 calc R U P A 1
C58X C 0.371(2) 0.220(2) 0.6236(19) 0.125(3) Uani 0.482(8) 1 d . U P A 2
O15X O 0.4039(12) 0.1625(11) 0.6091(11) 0.123(5) Uani 0.482(8) 1 d . U P A 2
H15X H 0.390219 0.157942 0.573681 0.147 Uiso 0.482(8) 1 calc R U P A 2
C59X C 0.3112(14) 0.2078(16) 0.6296(13) 0.129(4) Uani 0.482(8) 1 d D U P A 2
C60X C 0.3001(15) 0.1499(16) 0.6587(13) 0.151(6) Uani 0.482(8) 1 d D U P A 2
H60X H 0.337458 0.121926 0.679672 0.181 Uiso 0.482(8) 1 calc R U P A 2
C61X C 0.2355(17) 0.1307(16) 0.6583(14) 0.164(8) Uani 0.482(8) 1 d D U P A 2
H61X H 0.229806 0.090743 0.678850 0.197 Uiso 0.482(8) 1 calc R U P A 2
C62X C 0.1823(16) 0.1695(18) 0.6287(15) 0.173(9) Uani 0.482(8) 1 d D U P A 2
H62X H 0.138687 0.156662 0.628002 0.207 Uiso 0.482(8) 1 calc R U P A 2
C63X C 0.1901(15) 0.2271(17) 0.5997(15) 0.160(8) Uani 0.482(8) 1 d D U P A 2
H63X H 0.151908 0.254388 0.579300 0.191 Uiso 0.482(8) 1 calc R U P A 2
C64X C 0.2546(16) 0.2467(16) 0.5996(14) 0.137(6) Uani 0.482(8) 1 d D U P A 2
H64X H 0.259232 0.286894 0.578763 0.164 Uiso 0.482(8) 1 calc R U P A 2
C65X C 0.4243(16) 0.2396(16) 0.6849(12) 0.144(5) Uani 0.482(8) 1 d D U P A 2
C66X C 0.4082(14) 0.2830(15) 0.7226(13) 0.147(6) Uani 0.482(8) 1 d D U P A 2
H66X H 0.364114 0.301903 0.712414 0.177 Uiso 0.482(8) 1 calc R U P A 2
C67X C 0.4566(17) 0.3000(16) 0.7765(12) 0.159(8) Uani 0.482(8) 1 d D U P A 2
H67X H 0.445241 0.329850 0.802140 0.191 Uiso 0.482(8) 1 calc R U P A 2
C68X C 0.5186(16) 0.2727(17) 0.7901(13) 0.164(9) Uani 0.482(8) 1 d D U P A 2
H68X H 0.551071 0.283638 0.825900 0.196 Uiso 0.482(8) 1 calc R U P A 2
C69X C 0.5363(15) 0.2304(18) 0.7548(15) 0.166(7) Uani 0.482(8) 1 d D U P A 2
H69X H 0.580665 0.212143 0.765943 0.199 Uiso 0.482(8) 1 calc R U P A 2
C70X C 0.4894(18) 0.2131(16) 0.7013(14) 0.156(6) Uani 0.482(8) 1 d D U P A 2
H70X H 0.502239 0.183217 0.676462 0.188 Uiso 0.482(8) 1 calc R U P A 2
O16 O 0.2570(4) 0.4146(5) 0.5003(4) 0.098(2) Uani 1 1 d . U . . .
O17 O 0.2803(4) 0.3325(5) 0.4495(4) 0.101(3) Uani 1 1 d . U . . .
C71 C 0.2410(7) 0.3702(9) 0.4626(7) 0.097(3) Uani 1 1 d . U . . .
C72 C 0.1654(7) 0.3619(11) 0.4274(8) 0.127(3) Uani 1 1 d . U . . .
O18 O 0.1624(6) 0.3105(7) 0.3816(6) 0.155(4) Uani 1 1 d . U . . .
H18A H 0.145804 0.330096 0.349834 0.185 Uiso 1 1 calc R U . . .
C73 C 0.1400(8) 0.4245(12) 0.3959(7) 0.139(4) Uani 1 1 d D U . . .
C74 C 0.1243(10) 0.4813(12) 0.4250(10) 0.167(5) Uani 1 1 d D U . . .
H74 H 0.131006 0.475581 0.464165 0.200 Uiso 1 1 calc R U . . .
C75 C 0.0995(12) 0.5451(13) 0.3998(11) 0.187(7) Uani 1 1 d D U . . .
H75 H 0.088824 0.582471 0.420364 0.225 Uiso 1 1 calc R U . . .
C76 C 0.0912(13) 0.5511(16) 0.3424(10) 0.195(7) Uani 1 1 d D U . . .
H76 H 0.073565 0.593927 0.323875 0.234 Uiso 1 1 calc R U . . .
C77 C 0.1070(11) 0.4988(13) 0.3107(10) 0.172(6) Uani 1 1 d D U . . .
H77 H 0.101693 0.505225 0.271898 0.206 Uiso 1 1 calc R U . . .
C78 C 0.1306(9) 0.4374(12) 0.3385(9) 0.158(5) Uani 1 1 d D U . . .
H78 H 0.141604 0.400725 0.317527 0.190 Uiso 1 1 calc R U . . .
C79 C 0.1291(8) 0.3304(11) 0.4590(9) 0.169(5) Uani 1 1 d D U . . .
C80 C 0.1391(9) 0.3496(12) 0.5155(10) 0.199(6) Uani 1 1 d D U . . .
H80 H 0.174878 0.381213 0.532986 0.239 Uiso 1 1 calc R U . . .
C81 C 0.1025(11) 0.3274(14) 0.5473(11) 0.230(7) Uani 1 1 d D U . . .
H81 H 0.112485 0.343027 0.585252 0.277 Uiso 1 1 calc R U . . .
C82 C 0.0456(11) 0.2771(14) 0.5205(11) 0.246(8) Uani 1 1 d D U . . .
H82 H 0.017968 0.259541 0.540353 0.295 Uiso 1 1 calc R U . . .
C83 C 0.0352(11) 0.2568(14) 0.4611(12) 0.231(8) Uani 1 1 d D U . . .
H83 H 0.000558 0.224750 0.441787 0.277 Uiso 1 1 calc R U . . .
C84 C 0.0755(9) 0.2844(13) 0.4348(10) 0.205(7) Uani 1 1 d D U . . .
H84 H 0.066575 0.271296 0.396372 0.246 Uiso 1 1 calc R U . . .
O19 O 0.6115(4) 0.6451(5) 0.5965(4) 0.089(2) Uani 1 1 d . U . . .
C85 C 0.6596(7) 0.6122(9) 0.6447(7) 0.112(4) Uani 1 1 d . U . . .
H85A H 0.634483 0.587383 0.665764 0.135 Uiso 0.726(19) 1 calc R U P B 1
H85B H 0.683569 0.576104 0.630553 0.135 Uiso 0.726(19) 1 calc R U P B 1
H85C H 0.699227 0.600814 0.633884 0.135 Uiso 0.274(19) 1 calc R U P B 2
H85D H 0.674334 0.648352 0.674764 0.135 Uiso 0.274(19) 1 calc R U P B 2
C86 C 0.7079(11) 0.6544(14) 0.6832(9) 0.125(7) Uani 0.726(19) 1 d . U P B 1
H86A H 0.685030 0.693193 0.695610 0.150 Uiso 0.726(19) 1 calc R U P B 1
H86B H 0.737081 0.675496 0.663939 0.150 Uiso 0.726(19) 1 calc R U P B 1
C87 C 0.7511(14) 0.6142(17) 0.7346(11) 0.156(10) Uani 0.726(19) 1 d . U P B 1
H87A H 0.791597 0.641420 0.754376 0.234 Uiso 0.726(19) 1 calc R U P B 1
H87B H 0.763924 0.569026 0.722586 0.234 Uiso 0.726(19) 1 calc R U P B 1
H87C H 0.725664 0.605976 0.760098 0.234 Uiso 0.726(19) 1 calc R U P B 1
C86X C 0.645(3) 0.553(4) 0.669(3) 0.124(10) Uani 0.274(19) 1 d . U P B 2
H86C H 0.627577 0.516226 0.640045 0.149 Uiso 0.274(19) 1 calc R U P B 2
H86D H 0.609265 0.564045 0.685292 0.149 Uiso 0.274(19) 1 calc R U P B 2
C87X C 0.704(4) 0.529(4) 0.713(3) 0.151(16) Uani 0.274(19) 1 d . U P B 2
H87D H 0.743613 0.541206 0.703386 0.226 Uiso 0.274(19) 1 calc R U P B 2
H87E H 0.701439 0.477705 0.716244 0.226 Uiso 0.274(19) 1 calc R U P B 2
H87F H 0.706729 0.550814 0.748904 0.226 Uiso 0.274(19) 1 calc R U P B 2
O20 O 0.5245(4) 0.7008(5) 0.5150(4) 0.097(3) Uani 1 1 d . U . . .
C88 C 0.4817(17) 0.759(2) 0.4709(17) 0.122(6) Uani 0.53(2) 1 d . U P C 1
H88A H 0.508028 0.778954 0.448712 0.147 Uiso 0.53(2) 1 calc R U P C 1
H88B H 0.467297 0.797308 0.490725 0.147 Uiso 0.53(2) 1 calc R U P C 1
C89 C 0.4146(19) 0.712(2) 0.4287(16) 0.156(7) Uani 0.53(2) 1 d . U P C 1
H89A H 0.426359 0.670059 0.411386 0.187 Uiso 0.53(2) 1 calc R U P C 1
H89B H 0.379951 0.702280 0.446019 0.187 Uiso 0.53(2) 1 calc R U P C 1
C90 C 0.4002(12) 0.7791(15) 0.3902(10) 0.197(8) Uani 0.53(2) 1 d . U P C 1
H90A H 0.359775 0.771414 0.357016 0.296 Uiso 0.53(2) 1 calc R U P C 1
H90B H 0.393260 0.819627 0.411634 0.296 Uiso 0.53(2) 1 calc R U P C 1
H90C H 0.438601 0.788148 0.377797 0.296 Uiso 0.53(2) 1 calc R U P C 1
C88X C 0.4698(18) 0.699(2) 0.4632(17) 0.130(7) Uani 0.47(2) 1 d . U P C 2
H88C H 0.429300 0.681230 0.469841 0.156 Uiso 0.47(2) 1 calc R U P C 2
H88D H 0.480365 0.667121 0.436362 0.156 Uiso 0.47(2) 1 calc R U P C 2
C89X C 0.456(2) 0.771(3) 0.438(2) 0.142(7) Uani 0.47(2) 1 d . U P C 2
H89C H 0.451915 0.803149 0.467626 0.171 Uiso 0.47(2) 1 calc R U P C 2
H89D H 0.496080 0.786007 0.429019 0.171 Uiso 0.47(2) 1 calc R U P C 2
C90X C 0.4002(12) 0.7791(15) 0.3902(10) 0.197(8) Uani 0.47(2) 1 d . U P C 2
H90D H 0.396758 0.828246 0.377922 0.296 Uiso 0.47(2) 1 calc R U P C 2
H90E H 0.404214 0.748900 0.359943 0.296 Uiso 0.47(2) 1 calc R U P C 2
H90F H 0.359877 0.766108 0.398700 0.296 Uiso 0.47(2) 1 calc R U P C 2
O21 O 0.4276(4) 0.4752(5) 0.6217(4) 0.091(2) Uani 1 1 d . U . . .
C91 C 0.4673(8) 0.4395(9) 0.6703(8) 0.125(5) Uani 1 1 d . U . . .
H91A H 0.483043 0.396957 0.655923 0.150 Uiso 0.458(19) 1 calc R U P D 1
H91B H 0.507523 0.469403 0.686667 0.150 Uiso 0.458(19) 1 calc R U P D 1
H91C H 0.481802 0.475740 0.700278 0.150 Uiso 0.542(19) 1 calc R U P D 2
H91D H 0.435710 0.408632 0.680746 0.150 Uiso 0.542(19) 1 calc R U P D 2
C92 C 0.4516(19) 0.417(2) 0.7152(17) 0.133(7) Uani 0.458(19) 1 d . U P D 1
H92A H 0.403291 0.404861 0.699572 0.159 Uiso 0.458(19) 1 calc R U P D 1
H92B H 0.454501 0.459546 0.738722 0.159 Uiso 0.458(19) 1 calc R U P D 1
C93 C 0.482(2) 0.363(3) 0.754(2) 0.171(15) Uani 0.458(19) 1 d . U P D 1
H93A H 0.528230 0.356609 0.756143 0.257 Uiso 0.458(19) 1 calc R U P D 1
H93B H 0.456524 0.319338 0.741618 0.257 Uiso 0.458(19) 1 calc R U P D 1
H93C H 0.480629 0.375908 0.791656 0.257 Uiso 0.458(19) 1 calc R U P D 1
C92X C 0.5181(15) 0.4027(18) 0.6769(15) 0.130(7) Uani 0.542(19) 1 d . U P D 2
H92C H 0.508613 0.364499 0.648495 0.156 Uiso 0.542(19) 1 calc R U P D 2
H92D H 0.535445 0.382284 0.715401 0.156 Uiso 0.542(19) 1 calc R U P D 2
C93X C 0.5629(18) 0.452(2) 0.6686(19) 0.160(12) Uani 0.542(19) 1 d . U P D 2
H93D H 0.607878 0.443815 0.696313 0.240 Uiso 0.542(19) 1 calc R U P D 2
H93F H 0.547881 0.499328 0.673375 0.240 Uiso 0.542(19) 1 calc R U P D 2
H93G H 0.564424 0.446775 0.630184 0.240 Uiso 0.542(19) 1 calc R U P D 2
O22 O 0.3425(4) 0.5381(4) 0.5411(4) 0.087(2) Uani 1 1 d . U . . .
C94 C 0.2803(14) 0.5767(17) 0.5039(15) 0.119(6) Uani 0.65(3) 1 d . U P E 1
H94A H 0.242061 0.543428 0.491802 0.143 Uiso 0.65(3) 1 calc R U P E 1
H94B H 0.268999 0.614130 0.526509 0.143 Uiso 0.65(3) 1 calc R U P E 1
C95 C 0.2885(17) 0.6079(17) 0.4540(15) 0.153(7) Uani 0.65(3) 1 d . U P E 1
H95A H 0.319208 0.648699 0.465305 0.184 Uiso 0.65(3) 1 calc R U P E 1
H95B H 0.308775 0.573190 0.435333 0.184 Uiso 0.65(3) 1 calc R U P E 1
C96 C 0.2266(14) 0.6297(15) 0.4161(11) 0.221(9) Uani 0.65(3) 1 d . U P E 1
H96A H 0.232938 0.650625 0.382684 0.332 Uiso 0.65(3) 1 calc R U P E 1
H96B H 0.196418 0.589157 0.404572 0.332 Uiso 0.65(3) 1 calc R U P E 1
H96C H 0.206833 0.664542 0.434495 0.332 Uiso 0.65(3) 1 calc R U P E 1
C94X C 0.306(3) 0.578(4) 0.491(3) 0.129(7) Uani 0.35(3) 1 d . U P E 2
H94C H 0.304199 0.549114 0.457717 0.155 Uiso 0.35(3) 1 calc R U P E 2
H94D H 0.332778 0.620226 0.490496 0.155 Uiso 0.35(3) 1 calc R U P E 2
C95X C 0.237(3) 0.601(3) 0.484(3) 0.152(7) Uani 0.35(3) 1 d . U P E 2
H95C H 0.234491 0.638592 0.509935 0.183 Uiso 0.35(3) 1 calc R U P E 2
H95D H 0.206229 0.561472 0.484597 0.183 Uiso 0.35(3) 1 calc R U P E 2
C96X C 0.2266(14) 0.6297(15) 0.4161(11) 0.221(9) Uani 0.35(3) 1 d . U P E 2
H96D H 0.181397 0.649402 0.398770 0.332 Uiso 0.35(3) 1 calc R U P E 2
H96E H 0.260189 0.665898 0.418083 0.332 Uiso 0.35(3) 1 calc R U P E 2
H96F H 0.232453 0.590214 0.393217 0.332 Uiso 0.35(3) 1 calc R U P E 2
Na1 Na 0.500000 0.500000 0.500000 0.164(9) Uani 0.77(4) 2 d S . . . .

loop_
_atom_site_aniso_label
_atom_site_aniso_U_11
_atom_site_aniso_U_22
_atom_site_aniso_U_33
_atom_site_aniso_U_23
_atom_site_aniso_U_13
_atom_site_aniso_U_12
V1 0.0628(14) 0.0898(16) 0.1054(17) -0.0101(13) 0.0098(12) -0.0083(11)
V2 0.0596(13) 0.0821(15) 0.0998(16) -0.0133(12) 0.0040(11) 0.0014(10)
V3 0.0617(13) 0.0778(15) 0.1020(17) -0.0082(12) 0.0031(11) 0.0054(10)
V4 0.0650(13) 0.0745(15) 0.1037(17) 0.0012(12) 0.0094(12) 0.0019(10)
O23 0.062(5) 0.069(5) 0.097(6) -0.003(4) -0.004(4) 0.003(4)
O24 0.056(4) 0.078(5) 0.106(6) 0.013(5) 0.002(4) 0.006(4)
O1 0.081(6) 0.106(7) 0.131(7) -0.035(5) 0.025(5) -0.023(5)
O2 0.085(6) 0.087(6) 0.121(7) -0.020(5) 0.022(5) -0.009(4)
C1 0.089(7) 0.102(6) 0.135(8) -0.035(6) 0.030(5) -0.022(5)
C2 0.097(7) 0.114(7) 0.172(7) -0.059(6) 0.037(5) -0.032(4)
O3 0.142(9) 0.135(10) 0.235(10) -0.086(8) 0.089(9) -0.064(7)
C3 0.116(8) 0.123(9) 0.184(8) -0.059(7) 0.009(6) -0.038(7)
C4 0.147(10) 0.153(12) 0.165(9) -0.037(11) 0.003(7) -0.042(10)
C5 0.156(12) 0.175(14) 0.179(10) -0.018(12) -0.018(9) -0.056(11)
C6 0.161(12) 0.211(15) 0.222(13) -0.016(14) -0.024(10) -0.039(13)
C7 0.137(12) 0.211(15) 0.245(15) -0.018(14) -0.020(9) -0.035(12)
C8 0.120(9) 0.173(14) 0.235(13) -0.032(12) -0.002(8) -0.033(10)
C9 0.114(7) 0.119(7) 0.168(10) -0.062(7) 0.031(6) -0.022(6)
C10 0.113(9) 0.124(10) 0.173(11) -0.044(8) 0.030(7) -0.029(6)
C11 0.119(10) 0.141(11) 0.181(12) -0.050(9) 0.026(8) -0.016(7)
C12 0.134(10) 0.143(11) 0.189(13) -0.055(9) 0.039(8) -0.018(8)
C13 0.146(11) 0.132(10) 0.181(12) -0.072(10) 0.036(8) -0.013(8)
C14 0.138(10) 0.127(9) 0.175(11) -0.068(8) 0.036(8) -0.020(7)
O4 0.066(5) 0.093(6) 0.104(5) -0.005(4) 0.007(4) 0.004(4)
O5 0.067(5) 0.090(6) 0.111(6) 0.003(4) 0.008(4) 0.008(4)
C15 0.077(7) 0.094(8) 0.102(5) -0.005(4) 0.007(4) 0.003(5)
C16 0.118(6) 0.117(7) 0.102(5) -0.009(4) 0.020(5) -0.002(5)
O6 0.135(6) 0.151(9) 0.107(7) -0.034(7) 0.001(6) -0.037(6)
C17 0.137(9) 0.128(7) 0.105(7) 0.003(6) 0.001(8) 0.001(6)
C18 0.161(10) 0.143(11) 0.153(12) 0.041(9) 0.020(10) -0.002(9)
C19 0.180(12) 0.163(13) 0.190(14) 0.070(10) 0.005(12) -0.003(10)
C20 0.190(14) 0.156(13) 0.197(14) 0.049(11) -0.013(13) 0.007(10)
C21 0.173(12) 0.149(12) 0.168(13) 0.021(9) -0.020(12) 0.018(10)
C22 0.151(10) 0.140(11) 0.135(11) 0.000(8) -0.009(9) 0.015(8)
C23 0.196(9) 0.147(9) 0.134(9) -0.013(7) 0.055(8) 0.035(8)
C24 0.215(11) 0.185(13) 0.141(11) 0.004(9) 0.058(9) 0.091(11)
C25 0.258(14) 0.202(15) 0.156(13) -0.010(11) 0.073(11) 0.104(12)
C26 0.288(16) 0.183(15) 0.196(15) -0.031(11) 0.078(13) 0.073(13)
C27 0.275(17) 0.185(14) 0.192(14) -0.056(11) 0.080(11) 0.042(13)
C28 0.235(14) 0.162(13) 0.167(12) -0.042(9) 0.076(10) 0.016(11)
O7 0.066(4) 0.083(5) 0.115(6) -0.007(5) 0.017(4) 0.011(4)
O8 0.059(4) 0.084(5) 0.121(7) -0.012(5) 0.013(4) 0.006(4)
C29 0.067(5) 0.082(5) 0.111(7) -0.011(5) 0.016(5) 0.009(4)
C30 0.071(5) 0.086(5) 0.129(5) -0.018(4) 0.022(5) 0.014(4)
O9 0.072(5) 0.120(8) 0.177(9) -0.016(7) 0.034(6) 0.005(4)
C31 0.075(7) 0.087(7) 0.125(5) -0.015(5) 0.001(5) 0.015(5)
C32 0.090(8) 0.115(9) 0.117(7) -0.011(6) 0.002(6) -0.005(6)
C33 0.102(9) 0.144(11) 0.123(8) 0.001(7) 0.000(7) -0.010(7)
C34 0.107(10) 0.148(12) 0.123(8) -0.001(8) -0.008(7) -0.001(8)
C35 0.115(10) 0.141(12) 0.139(7) -0.005(8) -0.022(8) -0.013(7)
C36 0.098(9) 0.109(9) 0.143(7) -0.009(7) -0.008(7) -0.007(6)
C37 0.088(5) 0.094(7) 0.122(6) -0.020(6) 0.023(6) 0.016(5)
C38 0.105(7) 0.117(9) 0.145(10) -0.036(7) 0.033(7) 0.023(7)
C39 0.133(8) 0.135(10) 0.163(12) -0.056(8) 0.040(9) 0.020(8)
C40 0.141(9) 0.148(12) 0.155(12) -0.064(9) 0.033(9) 0.002(8)
C41 0.112(8) 0.146(11) 0.151(11) -0.055(8) 0.021(8) -0.005(7)
C42 0.094(5) 0.124(10) 0.141(10) -0.040(7) 0.027(7) -0.003(6)
O10 0.084(6) 0.114(7) 0.116(7) -0.023(5) 0.018(5) 0.014(4)
O11 0.081(6) 0.109(7) 0.127(7) -0.001(5) 0.026(5) -0.002(5)
C43 0.095(7) 0.142(9) 0.134(9) -0.022(6) 0.029(6) -0.007(6)
C44 0.113(6) 0.220(11) 0.157(9) -0.035(6) 0.054(6) -0.004(8)
O12 0.161(11) 0.264(11) 0.240(15) -0.100(10) 0.094(12) -0.011(12)
C45 0.117(6) 0.291(15) 0.170(10) -0.025(10) 0.054(6) 0.022(10)
C46 0.142(9) 0.324(19) 0.170(11) -0.023(13) 0.052(8) 0.059(13)
C47 0.146(11) 0.34(2) 0.188(13) -0.013(15) 0.046(8) 0.058(15)
C48 0.137(10) 0.35(2) 0.205(14) 0.004(17) 0.042(10) 0.049(15)
C49 0.113(7) 0.35(2) 0.212(15) 0.017(17) 0.041(10) 0.030(14)
C50 0.108(7) 0.334(19) 0.203(12) 0.018(14) 0.055(8) 0.020(13)
C51 0.128(11) 0.279(12) 0.172(10) 0.007(9) 0.073(8) 0.000(10)
C52 0.176(15) 0.250(12) 0.194(14) 0.017(11) 0.075(11) 0.014(12)
C53 0.203(17) 0.283(13) 0.200(16) 0.028(13) 0.057(13) 0.027(15)
C54 0.197(17) 0.319(17) 0.211(15) 0.026(15) 0.046(13) 0.023(17)
C55 0.173(15) 0.326(19) 0.194(13) 0.025(13) 0.048(12) 0.010(17)
C56 0.161(14) 0.318(16) 0.177(11) 0.013(12) 0.051(11) 0.002(14)
O13 0.131(7) 0.089(5) 0.105(6) -0.004(5) 0.038(5) 0.018(5)
O14 0.074(5) 0.080(5) 0.116(6) -0.026(4) 0.014(4) -0.005(4)
C57 0.105(7) 0.085(5) 0.115(7) -0.013(5) 0.024(5) 0.009(5)
C58 0.129(8) 0.093(6) 0.128(7) -0.006(5) 0.035(5) 0.005(6)
O15 0.124(10) 0.111(12) 0.135(15) -0.019(10) 0.040(8) -0.012(9)
C59 0.133(10) 0.088(7) 0.148(10) -0.008(7) 0.037(8) 0.003(6)
C60 0.143(13) 0.092(12) 0.162(15) -0.019(11) 0.023(10) 0.001(10)
C61 0.155(16) 0.108(14) 0.178(17) -0.039(12) 0.023(12) 0.007(11)
C62 0.173(17) 0.120(14) 0.184(18) -0.048(13) 0.023(13) 0.020(13)
C63 0.169(17) 0.123(12) 0.188(18) -0.049(12) 0.026(14) 0.028(12)
C64 0.151(14) 0.106(10) 0.181(16) -0.031(11) 0.026(12) 0.018(10)
C65 0.146(8) 0.105(9) 0.140(8) 0.008(6) 0.024(7) 0.009(8)
C66 0.158(10) 0.131(11) 0.137(8) 0.014(9) 0.026(8) 0.019(10)
C67 0.176(12) 0.158(16) 0.136(11) 0.011(12) 0.017(10) 0.024(15)
C68 0.168(10) 0.145(13) 0.137(10) 0.007(11) 0.006(10) 0.023(12)
C69 0.157(9) 0.129(13) 0.145(11) 0.007(10) 0.008(8) 0.016(11)
C70 0.143(8) 0.113(11) 0.143(10) 0.009(9) 0.018(7) 0.014(10)
C58X 0.130(7) 0.095(6) 0.138(7) 0.005(5) 0.030(6) 0.009(7)
O15X 0.124(12) 0.084(8) 0.158(12) 0.013(8) 0.045(11) 0.000(8)
C59X 0.139(7) 0.100(9) 0.144(10) 0.005(7) 0.043(7) 0.012(7)
C60X 0.152(11) 0.128(12) 0.162(14) 0.028(10) 0.040(11) 0.001(11)
C61X 0.158(13) 0.140(16) 0.189(18) 0.032(13) 0.052(14) -0.002(12)
C62X 0.151(12) 0.154(17) 0.205(19) 0.040(15) 0.051(15) -0.002(13)
C63X 0.136(9) 0.144(15) 0.190(17) 0.031(13) 0.044(14) 0.001(12)
C64X 0.131(9) 0.113(12) 0.159(14) 0.011(10) 0.038(11) 0.008(9)
C65X 0.154(9) 0.114(10) 0.137(7) 0.012(7) 0.016(7) 0.016(8)
C66X 0.162(11) 0.118(12) 0.135(10) 0.005(9) 0.015(9) 0.010(10)
C67X 0.175(15) 0.126(16) 0.140(12) 0.005(12) 0.006(12) 0.010(13)
C68X 0.173(14) 0.129(17) 0.147(13) 0.006(12) 0.001(12) 0.009(14)
C69X 0.169(11) 0.136(14) 0.150(12) 0.009(11) -0.001(9) 0.021(12)
C70X 0.159(10) 0.127(12) 0.147(11) 0.008(10) 0.005(8) 0.024(10)
O16 0.053(4) 0.090(6) 0.137(7) 0.001(4) 0.016(4) 0.000(4)
O17 0.061(4) 0.122(7) 0.106(6) -0.014(5) 0.007(4) -0.011(4)
C71 0.055(4) 0.104(8) 0.111(7) 0.011(5) 0.004(4) -0.001(4)
C72 0.053(4) 0.152(8) 0.145(7) 0.014(5) -0.004(4) -0.012(5)
O18 0.088(7) 0.171(9) 0.152(8) -0.009(7) -0.027(6) -0.007(6)
C73 0.062(7) 0.172(8) 0.151(9) 0.023(6) -0.005(7) 0.016(7)
C74 0.101(10) 0.187(11) 0.180(11) 0.016(8) 0.005(10) 0.038(10)
C75 0.150(13) 0.190(11) 0.185(12) 0.017(11) 0.009(12) 0.053(11)
C76 0.159(13) 0.202(13) 0.189(13) 0.029(11) 0.015(13) 0.042(12)
C77 0.124(11) 0.197(14) 0.167(11) 0.043(9) 0.015(10) 0.034(11)
C78 0.102(10) 0.184(12) 0.163(9) 0.037(8) 0.013(9) 0.011(9)
C79 0.069(7) 0.240(13) 0.168(9) 0.039(8) 0.000(7) -0.040(7)
C80 0.109(11) 0.297(17) 0.180(10) 0.029(11) 0.033(9) -0.052(11)
C81 0.138(13) 0.34(2) 0.207(12) 0.023(14) 0.054(10) -0.081(12)
C82 0.148(13) 0.35(2) 0.232(14) 0.035(16) 0.047(12) -0.091(12)
C83 0.131(12) 0.314(19) 0.224(14) 0.042(14) 0.029(11) -0.099(11)
C84 0.105(10) 0.273(16) 0.200(12) 0.050(12) 0.006(9) -0.078(10)
O19 0.063(4) 0.090(6) 0.100(5) -0.003(4) 0.012(4) 0.005(4)
C85 0.080(7) 0.133(10) 0.114(8) 0.018(6) 0.021(5) 0.030(6)
C86 0.090(11) 0.159(14) 0.102(11) 0.015(9) 0.003(7) 0.027(9)
C87 0.135(17) 0.18(2) 0.121(13) 0.026(13) -0.005(10) 0.046(15)
C86X 0.099(17) 0.135(17) 0.123(17) 0.030(12) 0.019(14) 0.033(14)
C87X 0.13(2) 0.17(3) 0.12(2) 0.034(18) 0.005(19) 0.05(2)
O20 0.066(5) 0.096(6) 0.113(6) -0.004(5) 0.012(4) 0.007(4)
C88 0.090(10) 0.134(12) 0.126(11) 0.016(9) 0.014(8) 0.023(9)
C89 0.108(11) 0.169(13) 0.144(13) 0.015(10) -0.018(8) 0.021(11)
C90 0.160(14) 0.200(15) 0.168(13) 0.043(11) -0.026(10) 0.029(12)
C88X 0.086(11) 0.144(12) 0.128(11) 0.012(10) -0.004(7) 0.008(10)
C89X 0.105(12) 0.158(13) 0.138(13) 0.031(10) 0.009(9) 0.021(11)
C90X 0.160(14) 0.200(15) 0.168(13) 0.043(11) -0.026(10) 0.029(12)
O21 0.057(4) 0.090(6) 0.104(6) -0.002(4) -0.002(4) 0.001(4)
C91 0.096(8) 0.115(10) 0.127(9) 0.023(7) -0.009(7) 0.009(7)
C92 0.110(14) 0.124(15) 0.127(12) 0.031(11) -0.007(10) 0.011(12)
C93 0.15(3) 0.14(3) 0.17(3) 0.063(19) 0.00(2) 0.01(2)
C92X 0.097(11) 0.122(14) 0.139(14) 0.045(11) -0.001(10) 0.013(8)
C93X 0.118(15) 0.15(2) 0.19(3) 0.05(2) 0.026(19) -0.005(16)
O22 0.052(4) 0.087(5) 0.106(6) 0.000(4) 0.004(4) 0.000(4)
C94 0.081(10) 0.091(10) 0.145(11) 0.015(8) -0.013(9) 0.007(9)
C95 0.133(12) 0.122(12) 0.158(12) 0.044(9) -0.010(10) -0.001(11)
C96 0.193(14) 0.200(16) 0.184(13) 0.062(12) -0.046(11) 0.029(14)
C94X 0.101(11) 0.101(12) 0.140(12) 0.020(9) -0.017(10) 0.002(11)
C95X 0.105(12) 0.118(13) 0.174(13) 0.020(12) -0.032(11) 0.023(11)
C96X 0.193(14) 0.200(16) 0.184(13) 0.062(12) -0.046(11) 0.029(14)
Na1 0.149(12) 0.110(10) 0.234(18) -0.042(10) 0.068(11) -0.016(8)

loop_
_atom_type_symbol
_atom_type_description
_atom_type_scat_dispersion_real
_atom_type_scat_dispersion_imag
_atom_type_scat_source
C C 0.0181 0.0091 'International Tables Vol C Tables 4.2.6.8 and 6.1.1.4'
H H 0.0000 0.0000 'International Tables Vol C Tables 4.2.6.8 and 6.1.1.4'
O O 0.0492 0.0322 'International Tables Vol C Tables 4.2.6.8 and 6.1.1.4'
V V 0.0687 2.1097 'International Tables Vol C Tables 4.2.6.8 and 6.1.1.4'
Na Na 0.1353 0.1239 'International Tables Vol C Tables 4.2.6.8 and 6.1.1.4'
N N 0.0311 0.0180 'International Tables Vol C Tables 4.2.6.8 and 6.1.1.4'

loop_
_geom_angle_atom_site_label_1
_geom_angle_atom_site_label_2
_geom_angle_atom_site_label_3
_geom_angle
_geom_angle_site_symmetry_1
_geom_angle_site_symmetry_3
_geom_angle_publ_flag
O24 V1 O19 98.4(4) . 3_666 ?
O24 V1 O20 98.1(4) . 3_666 ?
O19 V1 O20 78.4(4) 3_666 3_666 ?
O24 V1 O17 89.4(4) . . ?
O19 V1 O17 95.1(4) 3_666 . ?
O20 V1 O17 170.7(4) 3_666 . ?
O24 V1 O14 89.8(4) . . ?
O19 V1 O14 170.5(4) 3_666 . ?
O20 V1 O14 95.8(4) 3_666 . ?
O17 V1 O14 89.7(4) . . ?
O24 V1 O1 171.4(4) . 3_666 ?
O19 V1 O1 88.6(4) 3_666 3_666 ?
O20 V1 O1 88.2(4) 3_666 3_666 ?
O17 V1 O1 84.9(4) . 3_666 ?
O14 V1 O1 83.7(4) . 3_666 ?
O24 V1 V2 110.0(3) . 3_666 ?
O19 V1 V2 40.5(2) 3_666 3_666 ?
O20 V1 V2 39.7(3) 3_666 3_666 ?
O17 V1 V2 132.2(3) . 3_666 ?
O14 V1 V2 131.8(3) . 3_666 ?
O1 V1 V2 78.6(3) 3_666 3_666 ?
O24 V1 V4 25.2(3) . . ?
O19 V1 V4 116.4(3) 3_666 . ?
O20 V1 V4 117.6(3) 3_666 . ?
O17 V1 V4 71.2(3) . . ?
O14 V1 V4 72.9(3) . . ?
O1 V1 V4 146.2(3) 3_666 . ?
V2 V1 V4 135.20(9) 3_666 . ?
O23 V2 O20 98.1(4) . . ?
O23 V2 O19 97.1(4) . . ?
O20 V2 O19 78.2(4) . . ?
O23 V2 O7 90.1(3) . . ?
O20 V2 O7 94.5(4) . . ?
O19 V2 O7 170.4(4) . . ?
O23 V2 O2 171.4(4) . . ?
O20 V2 O2 88.7(4) . . ?
O19 V2 O2 89.4(4) . . ?
O7 V2 O2 84.1(4) . . ?
O23 V2 O4 89.3(4) . . ?
O20 V2 O4 170.8(4) . . ?
O19 V2 O4 95.6(4) . . ?
O7 V2 O4 90.8(4) . . ?
O2 V2 O4 84.4(4) . . ?
O23 V2 V1 109.1(3) . 3_666 ?
O20 V2 V1 40.1(2) . 3_666 ?
O19 V2 V1 39.9(3) . 3_666 ?
O7 V2 V1 131.3(3) . 3_666 ?
O2 V2 V1 79.5(3) . 3_666 ?
O4 V2 V1 132.0(3) . 3_666 ?
O23 V2 V3 24.7(3) . . ?
O20 V2 V3 117.1(3) . . ?
O19 V2 V3 115.1(3) . . ?
O7 V2 V3 73.7(3) . . ?
O2 V2 V3 146.7(3) . . ?
O4 V2 V3 71.6(3) . . ?
V1 V2 V3 133.83(9) 3_666 . ?
O23 V3 O21 101.0(4) . . ?
O23 V3 O22 97.4(4) . . ?
O21 V3 O22 79.2(4) . . ?
O23 V3 O8 91.6(4) . . ?
O21 V3 O8 166.8(4) . . ?
O22 V3 O8 95.5(3) . . ?
O23 V3 O5 92.0(4) . . ?
O21 V3 O5 93.1(4) . . ?
O22 V3 O5 168.8(4) . . ?
O8 V3 O5 90.2(4) . . ?
O23 V3 O10 171.0(4) . . ?
O21 V3 O10 87.1(4) . . ?
O22 V3 O10 87.9(4) . . ?
O8 V3 O10 80.6(4) . . ?
O5 V3 O10 83.5(4) . . ?
O23 V3 V4 109.9(3) . . ?
O21 V3 V4 40.8(2) . . ?
O22 V3 V4 39.7(3) . . ?
O8 V3 V4 130.7(2) . . ?
O5 V3 V4 130.8(3) . . ?
O10 V3 V4 78.9(3) . . ?
O23 V3 V2 26.3(2) . . ?
O21 V3 V2 121.3(3) . . ?
O22 V3 V2 115.7(3) . . ?
O8 V3 V2 71.8(3) . . ?
O5 V3 V2 75.2(3) . . ?
O10 V3 V2 144.8(3) . . ?
V4 V3 V2 136.03(10) . . ?
O24 V4 O22 100.3(4) . . ?
O24 V4 O21 96.4(4) . . ?
O22 V4 O21 79.5(3) . . ?
O24 V4 O16 90.8(4) . . ?
O22 V4 O16 94.7(3) . . ?
O21 V4 O16 171.5(4) . . ?
O24 V4 O13 90.4(4) . . ?
O22 V4 O13 168.3(4) . . ?
O21 V4 O13 94.7(4) . . ?
O16 V4 O13 90.0(4) . . ?
O24 V4 O11 171.1(4) . . ?
O22 V4 O11 87.9(4) . . ?
O21 V4 O11 88.6(4) . . ?
O16 V4 O11 84.9(4) . . ?
O13 V4 O11 81.8(4) . . ?
O24 V4 V3 108.7(3) . . ?
O22 V4 V3 40.7(2) . . ?
O21 V4 V3 40.1(3) . . ?
O16 V4 V3 132.7(3) . . ?
O13 V4 V3 130.9(3) . . ?
O11 V4 V3 79.8(3) . . ?
O24 V4 V1 25.7(3) . . ?
O22 V4 V1 119.8(3) . . ?
O21 V4 V1 114.7(3) . . ?
O16 V4 V1 73.6(3) . . ?
O13 V4 V1 71.8(3) . . ?
O11 V4 V1 145.6(3) . . ?
V3 V4 V1 134.36(10) . . ?
V3 O23 V2 129.0(5) . . ?
V3 O23 Na1 116.1(3) . . ?
V2 O23 Na1 114.9(4) . . ?
V4 O24 V1 129.1(5) . . ?
V4 O24 Na1 115.8(4) . . ?
V1 O24 Na1 115.1(4) . . ?
C1 O1 V1 126.5(10) . 3_666 ?
C1 O2 V2 126.7(10) . . ?
O2 C1 O1 128.1(15) . . ?
O2 C1 C2 118.1(15) . . ?
O1 C1 C2 113.8(15) . . ?
O3 C2 C9 114.8(18) . . ?
O3 C2 C3 101.8(15) . . ?
C9 C2 C3 113.7(16) . . ?
O3 C2 C1 110.4(14) . . ?
C9 C2 C1 112.2(14) . . ?
C3 C2 C1 102.8(16) . . ?
C2 O3 H3 109.5 . . ?
C4 C3 C8 111(3) . . ?
C4 C3 C2 120.4(18) . . ?
C8 C3 C2 128(2) . . ?
C3 C4 C5 131(2) . . ?
C3 C4 H4 114.6 . . ?
C5 C4 H4 114.6 . . ?
C4 C5 C6 113(2) . . ?
C4 C5 H5 123.5 . . ?
C6 C5 H5 123.5 . . ?
C5 C6 C7 121(3) . . ?
C5 C6 H6 119.3 . . ?
C7 C6 H6 119.3 . . ?
C8 C7 C6 116(3) . . ?
C8 C7 H7 121.9 . . ?
C6 C7 H7 121.9 . . ?
C3 C8 C7 127(2) . . ?
C3 C8 H8 116.6 . . ?
C7 C8 H8 116.6 . . ?
C14 C9 C10 116.2(15) . . ?
C14 C9 C2 120.4(14) . . ?
C10 C9 C2 120.8(14) . . ?
C9 C10 C11 120.4(14) . . ?
C9 C10 H10 119.8 . . ?
C11 C10 H10 119.8 . . ?
C12 C11 C10 121.3(15) . . ?
C12 C11 H11 119.3 . . ?
C10 C11 H11 119.3 . . ?
C13 C12 C11 119.9(17) . . ?
C13 C12 H12 120.1 . . ?
C11 C12 H12 120.1 . . ?
C12 C13 C14 119.1(14) . . ?
C12 C13 H13 120.4 . . ?
C14 C13 H13 120.4 . . ?
C9 C14 C13 122.2(14) . . ?
C9 C14 H14 118.9 . . ?
C13 C14 H14 118.9 . . ?
C15 O4 V2 135.9(9) . . ?
C15 O5 V3 131.3(10) . . ?
O4 C15 O5 125.1(14) . . ?
O4 C15 C16 118.1(14) . . ?
O5 C15 C16 116.6(15) . . ?
O6 C16 C15 106.3(14) . . ?
O6 C16 C23 106.4(14) . . ?
C15 C16 C23 111.2(14) . . ?
O6 C16 C17 106.4(14) . . ?
C15 C16 C17 110.3(14) . . ?
C23 C16 C17 115.7(15) . . ?
C16 O6 H6A 109.5 . . ?
C22 C17 C18 118(2) . . ?
C22 C17 C16 123.7(18) . . ?
C18 C17 C16 118.4(16) . . ?
C17 C18 C19 124(2) . . ?
C17 C18 H18 118.0 . . ?
C19 C18 H18 118.0 . . ?
C20 C19 C18 115(2) . . ?
C20 C19 H19 122.3 . . ?
C18 C19 H19 122.3 . . ?
C19 C20 C21 124(3) . . ?
C19 C20 H20 118.2 . . ?
C21 C20 H20 118.2 . . ?
C20 C21 C22 116(2) . . ?
C20 C21 H21 121.9 . . ?
C22 C21 H21 121.9 . . ?
C17 C22 C21 123(2) . . ?
C17 C22 H22 118.5 . . ?
C21 C22 H22 118.5 . . ?
C24 C23 C28 118.3(17) . . ?
C24 C23 C16 120.6(15) . . ?
C28 C23 C16 121.2(16) . . ?
C23 C24 C25 122.5(16) . . ?
C23 C24 H24 118.8 . . ?
C25 C24 H24 118.8 . . ?
C26 C25 C24 116.9(17) . . ?
C26 C25 H25 121.5 . . ?
C24 C25 H25 121.5 . . ?
C25 C26 C27 124(2) . . ?
C25 C26 H26 117.8 . . ?
C27 C26 H26 117.8 . . ?
C26 C27 C28 118.4(18) . . ?
C26 C27 H27 120.8 . . ?
C28 C27 H27 120.8 . . ?
C23 C28 C27 119.6(17) . . ?
C23 C28 H28 120.2 . . ?
C27 C28 H28 120.2 . . ?
C29 O7 V2 132.1(9) . . ?
C29 O8 V3 134.6(9) . . ?
O7 C29 O8 126.4(12) . . ?
O7 C29 C30 118.3(13) . . ?
O8 C29 C30 115.3(13) . . ?
O9 C30 C29 109.5(13) . . ?
O9 C30 C37 111.4(12) . . ?
C29 C30 C37 112.3(11) . . ?
O9 C30 C31 107.3(11) . . ?
C29 C30 C31 107.1(12) . . ?
C37 C30 C31 109.0(12) . . ?
C30 O9 H9 109.5 . . ?
C36 C31 C32 119.0(17) . . ?
C36 C31 C30 118.3(14) . . ?
C32 C31 C30 122.6(12) . . ?
C31 C32 C33 122.9(14) . . ?
C31 C32 H32 118.5 . . ?
C33 C32 H32 118.5 . . ?
C34 C33 C32 117.1(16) . . ?
C34 C33 H33 121.5 . . ?
C32 C33 H33 121.5 . . ?
C33 C34 C35 120.5(19) . . ?
C33 C34 H34 119.8 . . ?
C35 C34 H34 119.8 . . ?
C36 C35 C34 118.9(16) . . ?
C36 C35 H35 120.5 . . ?
C34 C35 H35 120.5 . . ?
C31 C36 C35 121.3(16) . . ?
C31 C36 H36 119.3 . . ?
C35 C36 H36 119.3 . . ?
C38 C37 C42 120.0(15) . . ?
C38 C37 C30 118.0(13) . . ?
C42 C37 C30 121.9(13) . . ?
C37 C38 C39 119.6(17) . . ?
C37 C38 H38 120.2 . . ?
C39 C38 H38 120.2 . . ?
C40 C39 C38 121.3(17) . . ?
C40 C39 H39 119.4 . . ?
C38 C39 H39 119.4 . . ?
C41 C40 C39 119.7(18) . . ?
C41 C40 H40 120.2 . . ?
C39 C40 H40 120.2 . . ?
C40 C41 C42 119.5(18) . . ?
C40 C41 H41 120.3 . . ?
C42 C41 H41 120.3 . . ?
C37 C42 C41 119.8(16) . . ?
C37 C42 H42 120.1 . . ?
C41 C42 H42 120.1 . . ?
C43 O10 V3 126.0(11) . . ?
C43 O11 V4 126.8(12) . . ?
O11 C43 O10 128.4(18) . . ?
O11 C43 C44 119(2) . . ?
O10 C43 C44 112.6(19) . . ?
O12 C44 C45 107(2) . . ?
O12 C44 C43 112(2) . . ?
C45 C44 C43 112.5(19) . . ?
O12 C44 C51 102(2) . . ?
C45 C44 C51 115(2) . . ?
C43 C44 C51 108(2) . . ?
C44 O12 H12A 109.5 . . ?
C46 C45 C50 108(3) . . ?
C46 C45 C44 126(2) . . ?
C50 C45 C44 124(2) . . ?
C45 C46 C47 132(3) . . ?
C45 C46 H46 114.2 . . ?
C47 C46 H46 114.2 . . ?
C48 C47 C46 113(3) . . ?
C48 C47 H47 123.7 . . ?
C46 C47 H47 123.7 . . ?
C47 C48 C49 123(3) . . ?
C47 C48 H48 118.4 . . ?
C49 C48 H48 118.4 . . ?
C48 C49 C50 116(3) . . ?
C48 C49 H49 122.2 . . ?
C50 C49 H49 122.2 . . ?
C45 C50 C49 128(2) . . ?
C45 C50 H50 116.0 . . ?
C49 C50 H50 116.0 . . ?
C52 C51 C56 132(4) . . ?
C52 C51 C44 114(3) . . ?
C56 C51 C44 114(3) . . ?
C51 C52 C53 110(3) . . ?
C51 C52 H52 125.2 . . ?
C53 C52 H52 125.2 . . ?
C54 C53 C52 125(3) . . ?
C54 C53 H53 117.3 . . ?
C52 C53 H53 117.3 . . ?
C53 C54 C55 116(4) . . ?
C53 C54 H54 121.9 . . ?
C55 C54 H54 121.9 . . ?
C54 C55 C56 127(3) . . ?
C54 C55 H55 116.7 . . ?
C56 C55 H55 116.7 . . ?
C51 C56 C55 109(3) . . ?
C51 C56 H56 125.4 . . ?
C55 C56 H56 125.4 . . ?
C57 O13 V4 131.8(12) . . ?
C57 O14 V1 130.2(10) . . ?
O13 C57 O14 132.4(17) . . ?
O13 C57 C58X 120(2) . . ?
O14 C57 C58X 106(2) . . ?
O13 C57 C58 109.3(19) . . ?
O14 C57 C58 116.3(18) . . ?
O15 C58 C59 109(3) . . ?
O15 C58 C65 104(3) . . ?
C59 C58 C65 113(3) . . ?
O15 C58 C57 112(3) . . ?
C59 C58 C57 114(3) . . ?
C65 C58 C57 104(3) . . ?
C58 O15 H15 109.5 . . ?
C60 C59 C64 117.0(19) . . ?
C60 C59 C58 118(2) . . ?
C64 C59 C58 125(3) . . ?
C59 C60 C61 121.6(18) . . ?
C59 C60 H60 119.2 . . ?
C61 C60 H60 119.2 . . ?
C62 C61 C60 119.2(19) . . ?
C62 C61 H61 120.4 . . ?
C60 C61 H61 120.4 . . ?
C63 C62 C61 121(2) . . ?
C63 C62 H62 119.3 . . ?
C61 C62 H62 119.3 . . ?
C62 C63 C64 120(2) . . ?
C62 C63 H63 119.8 . . ?
C64 C63 H63 119.8 . . ?
C59 C64 C63 120.4(19) . . ?
C59 C64 H64 119.8 . . ?
C63 C64 H64 119.8 . . ?
C66 C65 C70 117(2) . . ?
C66 C65 C58 121(3) . . ?
C70 C65 C58 122(3) . . ?
C65 C66 C67 123(2) . . ?
C65 C66 H66 118.7 . . ?
C67 C66 H66 118.7 . . ?
C68 C67 C66 118(2) . . ?
C68 C67 H67 121.0 . . ?
C66 C67 H67 121.0 . . ?
C69 C68 C67 122(2) . . ?
C69 C68 H68 119.1 . . ?
C67 C68 H68 119.1 . . ?
C68 C69 C70 120(2) . . ?
C68 C69 H69 119.9 . . ?
C70 C69 H69 119.9 . . ?
C65 C70 C69 120.6(19) . . ?
C65 C70 H70 119.7 . . ?
C69 C70 H70 119.7 . . ?
C59X C58X O15X 117(3) . . ?
C59X C58X C57 107(3) . . ?
O15X C58X C57 114(3) . . ?
C59X C58X C65X 108(3) . . ?
O15X C58X C65X 100(3) . . ?
C57 C58X C65X 109(3) . . ?
C58X O15X H15X 109.5 . . ?
C58X C59X C60X 122(3) . . ?
C58X C59X C64X 121(3) . . ?
C60X C59X C64X 116(2) . . ?
C59X C60X C61X 123(2) . . ?
C59X C60X H60X 118.6 . . ?
C61X C60X H60X 118.6 . . ?
C62X C61X C60X 119(2) . . ?
C62X C61X H61X 120.4 . . ?
C60X C61X H61X 120.4 . . ?
C61X C62X C63X 121(2) . . ?
C61X C62X H62X 119.6 . . ?
C63X C62X H62X 119.6 . . ?
C62X C63X C64X 121(2) . . ?
C62X C63X H63X 119.7 . . ?
C64X C63X H63X 119.7 . . ?
C59X C64X C63X 121(2) . . ?
C59X C64X H64X 119.7 . . ?
C63X C64X H64X 119.7 . . ?
C66X C65X C70X 118(2) . . ?
C66X C65X C58X 122(3) . . ?
C70X C65X C58X 120(3) . . ?
C65X C66X C67X 121(2) . . ?
C65X C66X H66X 119.3 . . ?
C67X C66X H66X 119.3 . . ?
C68X C67X C66X 118(2) . . ?
C68X C67X H67X 120.8 . . ?
C66X C67X H67X 120.8 . . ?
C69X C68X C67X 122(2) . . ?
C69X C68X H68X 118.9 . . ?
C67X C68X H68X 118.9 . . ?
C68X C69X C70X 120(2) . . ?
C68X C69X H69X 119.8 . . ?
C70X C69X H69X 119.8 . . ?
C65X C70X C69X 120(2) . . ?
C65X C70X H70X 120.0 . . ?
C69X C70X H70X 120.0 . . ?
C71 O16 V4 132.1(9) . . ?
C71 O17 V1 137.3(10) . . ?
O17 C71 O16 125.3(12) . . ?
O17 C71 C72 116.7(16) . . ?
O16 C71 C72 118.0(15) . . ?
C79 C72 C73 119.4(16) . . ?
C79 C72 O18 105.5(16) . . ?
C73 C72 O18 102.2(15) . . ?
C79 C72 C71 112.1(15) . . ?
C73 C72 C71 110.5(15) . . ?
O18 C72 C71 105.7(14) . . ?
C72 O18 H18A 109.5 . . ?
C74 C73 C78 115(2) . . ?
C74 C73 C72 117.7(18) . . ?
C78 C73 C72 127.3(19) . . ?
C75 C74 C73 124(2) . . ?
C75 C74 H74 118.1 . . ?
C73 C74 H74 118.1 . . ?
C74 C75 C76 116(2) . . ?
C74 C75 H75 122.1 . . ?
C76 C75 H75 122.1 . . ?
C77 C76 C75 124(3) . . ?
C77 C76 H76 117.8 . . ?
C75 C76 H76 117.8 . . ?
C78 C77 C76 116(2) . . ?
C78 C77 H77 122.0 . . ?
C76 C77 H77 122.0 . . ?
C77 C78 C73 125(2) . . ?
C77 C78 H78 117.6 . . ?
C73 C78 H78 117.6 . . ?
C84 C79 C80 115(2) . . ?
C84 C79 C72 122.5(19) . . ?
C80 C79 C72 122.2(17) . . ?
C81 C80 C79 126(2) . . ?
C81 C80 H80 116.8 . . ?
C79 C80 H80 116.8 . . ?
C80 C81 C82 118(2) . . ?
C80 C81 H81 121.2 . . ?
C82 C81 H81 121.2 . . ?
C83 C82 C81 116(2) . . ?
C83 C82 H82 122.1 . . ?
C81 C82 H82 122.1 . . ?
C84 C83 C82 119(2) . . ?
C84 C83 H83 120.3 . . ?
C82 C83 H83 120.3 . . ?
C83 C84 C79 126(2) . . ?
C83 C84 H84 117.1 . . ?
C79 C84 H84 117.1 . . ?
C85 O19 V1 131.5(8) . 3_666 ?
C85 O19 V2 127.4(9) . . ?
V1 O19 V2 99.5(4) 3_666 . ?
C86X C85 O19 122(3) . . ?
C86 C85 O19 118.3(16) . . ?
C86 C85 H85A 107.7 . . ?
O19 C85 H85A 107.7 . . ?
C86 C85 H85B 107.7 . . ?
O19 C85 H85B 107.7 . . ?
H85A C85 H85B 107.1 . . ?
C86X C85 H85C 106.8 . . ?
O19 C85 H85C 106.8 . . ?
C86X C85 H85D 106.8 . . ?
O19 C85 H85D 106.8 . . ?
H85C C85 H85D 106.6 . . ?
C85 C86 C87 113(2) . . ?
C85 C86 H86A 109.1 . . ?
C87 C86 H86A 109.1 . . ?
C85 C86 H86B 109.1 . . ?
C87 C86 H86B 109.1 . . ?
H86A C86 H86B 107.8 . . ?
C86 C87 H87A 109.5 . . ?
C86 C87 H87B 109.5 . . ?
H87A C87 H87B 109.5 . . ?
C86 C87 H87C 109.5 . . ?
H87A C87 H87C 109.5 . . ?
H87B C87 H87C 109.5 . . ?
C85 C86X C87X 110(6) . . ?
C85 C86X H86C 109.7 . . ?
C87X C86X H86C 109.7 . . ?
C85 C86X H86D 109.7 . . ?
C87X C86X H86D 109.7 . . ?
H86C C86X H86D 108.2 . . ?
C86X C87X H87D 109.5 . . ?
C86X C87X H87E 109.5 . . ?
H87D C87X H87E 109.5 . . ?
C86X C87X H87F 109.5 . . ?
H87D C87X H87F 109.5 . . ?
H87E C87X H87F 109.5 . . ?
C88X O20 V2 129.5(19) . . ?
C88 O20 V2 125.3(15) . . ?
C88 O20 V1 122.5(14) . 3_666 ?
V2 O20 V1 100.1(4) . 3_666 ?
O20 C88 C89 103(3) . . ?
O20 C88 H88A 111.2 . . ?
C89 C88 H88A 111.2 . . ?
O20 C88 H88B 111.2 . . ?
C89 C88 H88B 111.2 . . ?
H88A C88 H88B 109.1 . . ?
C90 C89 C88 85(3) . . ?
C90 C89 H89A 114.5 . . ?
C88 C89 H89A 114.5 . . ?
C90 C89 H89B 114.5 . . ?
C88 C89 H89B 114.5 . . ?
H89A C89 H89B 111.6 . . ?
C89 C90 H90A 109.5 . . ?
C89 C90 H90B 109.5 . . ?
H90A C90 H90B 109.5 . . ?
C89 C90 H90C 109.5 . . ?
H90A C90 H90C 109.5 . . ?
H90B C90 H90C 109.5 . . ?
O20 C88X C89X 110(4) . . ?
O20 C88X H88C 109.6 . . ?
C89X C88X H88C 109.6 . . ?
O20 C88X H88D 109.6 . . ?
C89X C88X H88D 109.6 . . ?
H88C C88X H88D 108.1 . . ?
C90X C89X C88X 117(4) . . ?
C90X C89X H89C 108.0 . . ?
C88X C89X H89C 108.0 . . ?
C90X C89X H89D 108.0 . . ?
C88X C89X H89D 108.0 . . ?
H89C C89X H89D 107.2 . . ?
C89X C90X H90D 109.5 . . ?
C89X C90X H90E 109.5 . . ?
H90D C90X H90E 109.5 . . ?
C89X C90X H90F 109.5 . . ?
H90D C90X H90F 109.5 . . ?
H90E C90X H90F 109.5 . . ?
C91 O21 V3 128.8(10) . . ?
C91 O21 V4 127.4(9) . . ?
V3 O21 V4 99.0(4) . . ?
C92X C91 O21 128(2) . . ?
C92 C91 O21 130(2) . . ?
C92 C91 H91A 104.9 . . ?
O21 C91 H91A 104.9 . . ?
C92 C91 H91B 104.9 . . ?
O21 C91 H91B 104.9 . . ?
H91A C91 H91B 105.8 . . ?
C92X C91 H91C 105.2 . . ?
O21 C91 H91C 105.2 . . ?
C92X C91 H91D 105.2 . . ?
O21 C91 H91D 105.2 . . ?
H91C C91 H91D 105.9 . . ?
C91 C92 C93 129(4) . . ?
C91 C92 H92A 105.0 . . ?
C93 C92 H92A 105.0 . . ?
C91 C92 H92B 105.0 . . ?
C93 C92 H92B 105.0 . . ?
H92A C92 H92B 105.9 . . ?
C92 C93 H93A 109.5 . . ?
C92 C93 H93B 109.5 . . ?
H93A C93 H93B 109.5 . . ?
C92 C93 H93C 109.5 . . ?
H93A C93 H93C 109.5 . . ?
H93B C93 H93C 109.5 . . ?
C91 C92X C93X 102(3) . . ?
C91 C92X H92C 111.4 . . ?
C93X C92X H92C 111.4 . . ?
C91 C92X H92D 111.4 . . ?
C93X C92X H92D 111.4 . . ?
H92C C92X H92D 109.3 . . ?
C92X C93X H93D 109.5 . . ?
C92X C93X H93F 109.5 . . ?
H93D C93X H93F 109.5 . . ?
C92X C93X H93G 109.5 . . ?
H93D C93X H93G 109.5 . . ?
H93F C93X H93G 109.5 . . ?
C94X O22 V4 134(3) . . ?
C94 O22 V4 125.8(13) . . ?
C94X O22 V3 126(3) . . ?
C94 O22 V3 125.4(14) . . ?
V4 O22 V3 99.6(4) . . ?
C95 C94 O22 113(3) . . ?
C95 C94 H94A 108.9 . . ?
O22 C94 H94A 108.9 . . ?
C95 C94 H94B 108.9 . . ?
O22 C94 H94B 108.9 . . ?
H94A C94 H94B 107.7 . . ?
C96 C95 C94 110(3) . . ?
C96 C95 H95A 109.6 . . ?
C94 C95 H95A 109.6 . . ?
C96 C95 H95B 109.6 . . ?
C94 C95 H95B 109.6 . . ?
H95A C95 H95B 108.1 . . ?
C95 C96 H96A 109.5 . . ?
C95 C96 H96B 109.5 . . ?
H96A C96 H96B 109.5 . . ?
C95 C96 H96C 109.5 . . ?
H96A C96 H96C 109.5 . . ?
H96B C96 H96C 109.5 . . ?
O22 C94X C95X 118(6) . . ?
O22 C94X H94C 107.7 . . ?
C95X C94X H94C 107.7 . . ?
O22 C94X H94D 107.7 . . ?
C95X C94X H94D 107.7 . . ?
H94C C94X H94D 107.1 . . ?
C94X C95X C96X 90(5) . . ?
C94X C95X H95C 113.6 . . ?
C96X C95X H95C 113.6 . . ?
C94X C95X H95D 113.6 . . ?
C96X C95X H95D 113.6 . . ?
H95C C95X H95D 110.9 . . ?
C95X C96X H96D 109.5 . . ?
C95X C96X H96E 109.5 . . ?
H96D C96X H96E 109.5 . . ?
C95X C96X H96F 109.5 . . ?
H96D C96X H96F 109.5 . . ?
H96E C96X H96F 109.5 . . ?
O23 Na1 O23 180.0(2) 3_666 . ?
O23 Na1 O24 90.9(2) 3_666 . ?
O23 Na1 O24 89.1(2) . . ?
O23 Na1 O24 89.1(2) 3_666 3_666 ?
O23 Na1 O24 90.9(2) . 3_666 ?
O24 Na1 O24 180.0 . 3_666 ?

loop_
_geom_bond_atom_site_label_1
_geom_bond_atom_site_label_2
_geom_bond_distance
_geom_bond_site_symmetry_2
_geom_bond_publ_flag
V1 O24 1.899(9) . ?
V1 O19 1.950(9) 3_666 ?
V1 O20 1.963(8) 3_666 ?
V1 O17 2.018(9) . ?
V1 O14 2.031(11) . ?
V1 O1 2.082(10) 3_666 ?
V1 V2 2.998(4) 3_666 ?
V1 V4 3.401(3) . ?
V2 O23 1.942(8) . ?
V2 O20 1.946(10) . ?
V2 O19 1.976(8) . ?
V2 O7 2.029(8) . ?
V2 O2 2.055(9) . ?
V2 O4 2.058(10) . ?
V2 V3 3.408(3) . ?
V3 O23 1.834(9) . ?
V3 O21 1.953(9) . ?
V3 O22 1.978(8) . ?
V3 O8 2.027(9) . ?
V3 O5 2.029(9) . ?
V3 O10 2.084(11) . ?
V3 V4 2.993(3) . ?
V4 O24 1.867(9) . ?
V4 O22 1.939(9) . ?
V4 O21 1.982(8) . ?
V4 O16 2.044(9) . ?
V4 O13 2.057(10) . ?
V4 O11 2.068(11) . ?
O23 Na1 3.000(8) . ?
O24 Na1 3.015(8) . ?
O1 C1 1.232(18) . ?
O2 C1 1.227(18) . ?
C1 C2 1.56(2) . ?
C2 O3 1.41(2) . ?
C2 C9 1.44(2) . ?
C2 C3 1.48(3) . ?
O3 H3 0.8400 . ?
C3 C4 1.40(2) . ?
C3 C8 1.40(2) . ?
C4 C5 1.42(3) . ?
C4 H4 0.9500 . ?
C5 C6 1.46(3) . ?
C5 H5 0.9500 . ?
C6 C7 1.46(3) . ?
C6 H6 0.9500 . ?
C7 C8 1.42(3) . ?
C7 H7 0.9500 . ?
C8 H8 0.9500 . ?
C9 C14 1.389(14) . ?
C9 C10 1.397(15) . ?
C10 C11 1.407(16) . ?
C10 H10 0.9500 . ?
C11 C12 1.362(15) . ?
C11 H11 0.9500 . ?
C12 C13 1.359(16) . ?
C12 H12 0.9500 . ?
C13 C14 1.424(16) . ?
C13 H13 0.9500 . ?
C14 H14 0.9500 . ?
O4 C15 1.258(17) . ?
O5 C15 1.278(17) . ?
C15 C16 1.50(2) . ?
C16 O6 1.44(2) . ?
C16 C23 1.51(2) . ?
C16 C17 1.52(3) . ?
O6 H6A 0.8400 . ?
C17 C22 1.350(19) . ?
C17 C18 1.36(2) . ?
C18 C19 1.42(2) . ?
C18 H18 0.9500 . ?
C19 C20 1.38(2) . ?
C19 H19 0.9500 . ?
C20 C21 1.39(2) . ?
C20 H20 0.9500 . ?
C21 C22 1.42(2) . ?
C21 H21 0.9500 . ?
C22 H22 0.9500 . ?
C23 C24 1.374(15) . ?
C23 C28 1.390(15) . ?
C24 C25 1.408(16) . ?
C24 H24 0.9500 . ?
C25 C26 1.339(16) . ?
C25 H25 0.9500 . ?
C26 C27 1.350(17) . ?
C26 H26 0.9500 . ?
C27 C28 1.425(17) . ?
C27 H27 0.9500 . ?
C28 H28 0.9500 . ?
O7 C29 1.233(15) . ?
O8 C29 1.256(16) . ?
C29 C30 1.552(19) . ?
C30 O9 1.352(17) . ?
C30 C37 1.58(2) . ?
C30 C31 1.61(2) . ?
O9 H9 0.8400 . ?
C31 C36 1.340(16) . ?
C31 C32 1.346(17) . ?
C32 C33 1.380(19) . ?
C32 H32 0.9500 . ?
C33 C34 1.377(18) . ?
C33 H33 0.9500 . ?
C34 C35 1.385(19) . ?
C34 H34 0.9500 . ?
C35 C36 1.37(2) . ?
C35 H35 0.9500 . ?
C36 H36 0.9500 . ?
C37 C38 1.36(2) . ?
C37 C42 1.37(2) . ?
C38 C39 1.40(2) . ?
C38 H38 0.9500 . ?
C39 C40 1.37(3) . ?
C39 H39 0.9500 . ?
C40 C41 1.35(2) . ?
C40 H40 0.9500 . ?
C41 C42 1.44(2) . ?
C41 H41 0.9500 . ?
C42 H42 0.9500 . ?
O10 C43 1.27(2) . ?
O11 C43 1.21(2) . ?
C43 C44 1.49(3) . ?
C44 O12 1.42(3) . ?
C44 C45 1.49(3) . ?
C44 C51 1.52(4) . ?
O12 H12A 0.8400 . ?
C45 C46 1.30(2) . ?
C45 C50 1.30(2) . ?
C46 C47 1.44(3) . ?
C46 H46 0.9500 . ?
C47 C48 1.31(3) . ?
C47 H47 0.9500 . ?
C48 C49 1.32(3) . ?
C48 H48 0.9500 . ?
C49 C50 1.43(3) . ?
C49 H49 0.9500 . ?
C50 H50 0.9500 . ?
C51 C52 1.36(3) . ?
C51 C56 1.39(3) . ?
C52 C53 1.53(3) . ?
C52 H52 0.9500 . ?
C53 C54 1.34(3) . ?
C53 H53 0.9500 . ?
C54 C55 1.34(3) . ?
C54 H54 0.9500 . ?
C55 C56 1.51(3) . ?
C55 H55 0.9500 . ?
C56 H56 0.9500 . ?
O13 C57 1.167(17) . ?
O14 C57 1.203(17) . ?
C57 C58X 1.60(4) . ?
C57 C58 1.69(4) . ?
C58 O15 1.45(4) . ?
C58 C59 1.46(4) . ?
C58 C65 1.58(5) . ?
O15 H15 0.8400 . ?
C59 C60 1.385(17) . ?
C59 C64 1.391(17) . ?
C60 C61 1.412(18) . ?
C60 H60 0.9500 . ?
C61 C62 1.351(17) . ?
C61 H61 0.9500 . ?
C62 C63 1.332(17) . ?
C62 H62 0.9500 . ?
C63 C64 1.419(18) . ?
C63 H63 0.9500 . ?
C64 H64 0.9500 . ?
C65 C66 1.386(17) . ?
C65 C70 1.388(17) . ?
C66 C67 1.422(18) . ?
C66 H66 0.9500 . ?
C67 C68 1.355(18) . ?
C67 H67 0.9500 . ?
C68 C69 1.351(17) . ?
C68 H68 0.9500 . ?
C69 C70 1.420(18) . ?
C69 H69 0.9500 . ?
C70 H70 0.9500 . ?
C58X C59X 1.35(5) . ?
C58X O15X 1.41(4) . ?
C58X C65X 1.61(5) . ?
O15X H15X 0.8400 . ?
C59X C60X 1.387(17) . ?
C59X C64X 1.390(17) . ?
C60X C61X 1.412(18) . ?
C60X H60X 0.9500 . ?
C61X C62X 1.339(18) . ?
C61X H61X 0.9500 . ?
C62X C63X 1.356(18) . ?
C62X H62X 0.9500 . ?
C63X C64X 1.418(18) . ?
C63X H63X 0.9500 . ?
C64X H64X 0.9500 . ?
C65X C66X 1.385(17) . ?
C65X C70X 1.391(17) . ?
C66X C67X 1.427(18) . ?
C66X H66X 0.9500 . ?
C67X C68X 1.342(18) . ?
C67X H67X 0.9500 . ?
C68X C69X 1.341(17) . ?
C68X H68X 0.9500 . ?
C69X C70X 1.410(18) . ?
C69X H69X 0.9500 . ?
C70X H70X 0.9500 . ?
O16 C71 1.226(17) . ?
O17 C71 1.226(17) . ?
C71 C72 1.549(19) . ?
C72 C79 1.41(3) . ?
C72 C73 1.43(3) . ?
C72 O18 1.49(2) . ?
O18 H18A 0.8400 . ?
C73 C74 1.41(2) . ?
C73 C78 1.41(2) . ?
C74 C75 1.39(2) . ?
C74 H74 0.9500 . ?
C75 C76 1.40(2) . ?
C75 H75 0.9500 . ?
C76 C77 1.39(2) . ?
C76 H76 0.9500 . ?
C77 C78 1.36(2) . ?
C77 H77 0.9500 . ?
C78 H78 0.9500 . ?
C79 C84 1.40(2) . ?
C79 C80 1.41(2) . ?
C80 C81 1.36(2) . ?
C80 H80 0.9500 . ?
C81 C82 1.51(2) . ?
C81 H81 0.9500 . ?
C82 C83 1.48(3) . ?
C82 H82 0.9500 . ?
C83 C84 1.35(2) . ?
C83 H83 0.9500 . ?
C84 H84 0.9500 . ?
O19 C85 1.431(17) . ?
C85 C86X 1.37(7) . ?
C85 C86 1.40(3) . ?
C85 H85A 0.9900 . ?
C85 H85B 0.9900 . ?
C85 H85C 0.9900 . ?
C85 H85D 0.9900 . ?
C86 C87 1.51(3) . ?
C86 H86A 0.9900 . ?
C86 H86B 0.9900 . ?
C87 H87A 0.9800 . ?
C87 H87B 0.9800 . ?
C87 H87C 0.9800 . ?
C86X C87X 1.43(8) . ?
C86X H86C 0.9900 . ?
C86X H86D 0.9900 . ?
C87X H87D 0.9800 . ?
C87X H87E 0.9800 . ?
C87X H87F 0.9800 . ?
O20 C88X 1.41(3) . ?
O20 C88 1.61(4) . ?
C88 C89 1.70(6) . ?
C88 H88A 0.9900 . ?
C88 H88B 0.9900 . ?
C89 C90 1.56(5) . ?
C89 H89A 0.9900 . ?
C89 H89B 0.9900 . ?
C90 H90A 0.9800 . ?
C90 H90B 0.9800 . ?
C90 H90C 0.9800 . ?
C88X C89X 1.49(6) . ?
C88X H88C 0.9900 . ?
C88X H88D 0.9900 . ?
C89X C90X 1.38(5) . ?
C89X H89C 0.9900 . ?
C89X H89D 0.9900 . ?
C90X H90D 0.9800 . ?
C90X H90E 0.9800 . ?
C90X H90F 0.9800 . ?
O21 C91 1.398(18) . ?
C91 C92X 1.25(3) . ?
C91 C92 1.35(4) . ?
C91 H91A 0.9900 . ?
C91 H91B 0.9900 . ?
C91 H91C 0.9900 . ?
C91 H91D 0.9900 . ?
C92 C93 1.41(5) . ?
C92 H92A 0.9900 . ?
C92 H92B 0.9900 . ?
C93 H93A 0.9800 . ?
C93 H93B 0.9800 . ?
C93 H93C 0.9800 . ?
C92X C93X 1.40(4) . ?
C92X H92C 0.9900 . ?
C92X H92D 0.9900 . ?
C93X H93D 0.9800 . ?
C93X H93F 0.9800 . ?
C93X H93G 0.9800 . ?
O22 C94X 1.44(6) . ?
O22 C94 1.52(3) . ?
C94 C95 1.45(5) . ?
C94 H94A 0.9900 . ?
C94 H94B 0.9900 . ?
C95 C96 1.39(4) . ?
C95 H95A 0.9900 . ?
C95 H95B 0.9900 . ?
C96 H96A 0.9800 . ?
C96 H96B 0.9800 . ?
C96 H96C 0.9800 . ?
C94X C95X 1.48(9) . ?
C94X H94C 0.9900 . ?
C94X H94D 0.9900 . ?
C95X C96X 1.73(7) . ?
C95X H95C 0.9900 . ?
C95X H95D 0.9900 . ?
C96X H96D 0.9800 . ?
C96X H96E 0.9800 . ?
C96X H96F 0.9800 . ?

loop_
_geom_hbond_atom_site_label_D
_geom_hbond_atom_site_label_H
_geom_hbond_atom_site_label_A
_geom_hbond_distance_DH
_geom_hbond_distance_HA
_geom_hbond_distance_DA
_geom_hbond_angle_DHA
_geom_hbond_site_symmetry_A
_geom_hbond_publ_flag
C85 H85C O17 0.99 2.61 3.22(2) 120.1 3_666 yes
C86X H86D O4 0.99 2.64 3.34(6) 128.2 . yes
C88 H88A O14 0.99 2.49 3.13(4) 122.2 3_666 yes
C88 H88B O7 0.99 2.68 3.15(4) 109.7 . yes
C89X H89D O14 0.99 2.69 3.43(5) 132.3 3_666 yes
C91 H91C O5 0.99 2.37 3.09(2) 128.5 . yes
C91 H91D O13 0.99 2.60 3.14(2) 114.7 . yes
C94 H94A O16 0.99 2.47 3.12(3) 122.8 . yes
C94 H94B O8 0.99 2.60 3.16(3) 115.8 . yes

loop_
_geom_torsion_atom_site_label_1
_geom_torsion_atom_site_label_2
_geom_torsion_atom_site_label_3
_geom_torsion_atom_site_label_4
_geom_torsion
_geom_torsion_site_symmetry_1
_geom_torsion_site_symmetry_2
_geom_torsion_site_symmetry_3
_geom_torsion_site_symmetry_4
_geom_torsion_publ_flag
O21 V3 O23 V2 -143.3(5) . . . . ?
O22 V3 O23 V2 136.3(5) . . . . ?
O8 V3 O23 V2 40.5(5) . . . . ?
O5 V3 O23 V2 -49.8(5) . . . . ?
V4 V3 O23 V2 175.2(4) . . . . ?
O21 V3 O23 Na1 37.0(4) . . . . ?
O22 V3 O23 Na1 -43.4(4) . . . . ?
O8 V3 O23 Na1 -139.2(4) . . . . ?
O5 V3 O23 Na1 130.5(4) . . . . ?
V4 V3 O23 Na1 -4.5(4) . . . . ?
V2 V3 O23 Na1 -179.7(7) . . . . ?
O22 V4 O24 V1 -142.0(5) . . . . ?
O21 V4 O24 V1 137.6(5) . . . . ?
O16 V4 O24 V1 -47.1(6) . . . . ?
O13 V4 O24 V1 42.9(6) . . . . ?
V3 V4 O24 V1 176.8(4) . . . . ?
O22 V4 O24 Na1 36.2(4) . . . . ?
O21 V4 O24 Na1 -44.2(4) . . . . ?
O16 V4 O24 Na1 131.1(4) . . . . ?
O13 V4 O24 Na1 -138.9(4) . . . . ?
V3 V4 O24 Na1 -5.0(4) . . . . ?
V1 V4 O24 Na1 178.2(7) . . . . ?
O19 V1 O24 V4 137.7(5) 3_666 . . . ?
O20 V1 O24 V4 -142.9(5) 3_666 . . . ?
O17 V1 O24 V4 42.6(6) . . . . ?
O14 V1 O24 V4 -47.1(5) . . . . ?
V2 V1 O24 V4 177.9(4) 3_666 . . . ?
O19 V1 O24 Na1 -40.5(4) 3_666 . . . ?
O20 V1 O24 Na1 38.9(4) 3_666 . . . ?
O17 V1 O24 Na1 -135.6(4) . . . . ?
O14 V1 O24 Na1 134.7(3) . . . . ?
V2 V1 O24 Na1 -0.3(4) 3_666 . . . ?
V4 V1 O24 Na1 -178.2(7) . . . . ?
V2 O2 C1 O1 11(3) . . . . ?
V2 O2 C1 C2 -171.0(12) . . . . ?
V1 O1 C1 O2 -10(3) 3_666 . . . ?
V1 O1 C1 C2 171.5(11) 3_666 . . . ?
O2 C1 C2 O3 -176.2(17) . . . . ?
O1 C1 C2 O3 2(2) . . . . ?
O2 C1 C2 C9 -47(3) . . . . ?
O1 C1 C2 C9 131.7(18) . . . . ?
O2 C1 C2 C3 76(2) . . . . ?
O1 C1 C2 C3 -105.8(18) . . . . ?
O3 C2 C3 C4 168.2(18) . . . . ?
C9 C2 C3 C4 44(3) . . . . ?
C1 C2 C3 C4 -77(2) . . . . ?
O3 C2 C3 C8 -20(3) . . . . ?
C9 C2 C3 C8 -144(2) . . . . ?
C1 C2 C3 C8 94(2) . . . . ?
C8 C3 C4 C5 6(3) . . . . ?
C2 C3 C4 C5 179(2) . . . . ?
C3 C4 C5 C6 -6(4) . . . . ?
C4 C5 C6 C7 -1(4) . . . . ?
C5 C6 C7 C8 5(4) . . . . ?
C4 C3 C8 C7 -1(3) . . . . ?
C2 C3 C8 C7 -173(2) . . . . ?
C6 C7 C8 C3 -4(4) . . . . ?
O3 C2 C9 C14 -73(3) . . . . ?
C3 C2 C9 C14 44(3) . . . . ?
C1 C2 C9 C14 159.9(19) . . . . ?
O3 C2 C9 C10 88(2) . . . . ?
C3 C2 C9 C10 -155.7(18) . . . . ?
C1 C2 C9 C10 -40(3) . . . . ?
C14 C9 C10 C11 -11(3) . . . . ?
C2 C9 C10 C11 -172(2) . . . . ?
C9 C10 C11 C12 7(4) . . . . ?
C10 C11 C12 C13 0(4) . . . . ?
C11 C12 C13 C14 -2(4) . . . . ?
C10 C9 C14 C13 9(3) . . . . ?
C2 C9 C14 C13 171(2) . . . . ?
C12 C13 C14 C9 -3(4) . . . . ?
V2 O4 C15 O5 -5(2) . . . . ?
V2 O4 C15 C16 179.9(10) . . . . ?
V3 O5 C15 O4 -7(2) . . . . ?
V3 O5 C15 C16 168.2(10) . . . . ?
O4 C15 C16 O6 -26.0(19) . . . . ?
O5 C15 C16 O6 158.8(13) . . . . ?
O4 C15 C16 C23 89.4(18) . . . . ?
O5 C15 C16 C23 -85.9(18) . . . . ?
O4 C15 C16 C17 -140.9(14) . . . . ?
O5 C15 C16 C17 43.9(19) . . . . ?
O6 C16 C17 C22 -24(2) . . . . ?
C15 C16 C17 C22 91(2) . . . . ?
C23 C16 C17 C22 -142.0(19) . . . . ?
O6 C16 C17 C18 157.2(18) . . . . ?
C15 C16 C17 C18 -88(2) . . . . ?
C23 C16 C17 C18 39(2) . . . . ?
C22 C17 C18 C19 1(3) . . . . ?
C16 C17 C18 C19 179(2) . . . . ?
C17 C18 C19 C20 2(4) . . . . ?
C18 C19 C20 C21 -3(4) . . . . ?
C19 C20 C21 C22 0(4) . . . . ?
C18 C17 C22 C21 -3(3) . . . . ?
C16 C17 C22 C21 177.8(19) . . . . ?
C20 C21 C22 C17 3(4) . . . . ?
O6 C16 C23 C24 138.5(13) . . . . ?
C15 C16 C23 C24 23(2) . . . . ?
C17 C16 C23 C24 -103.6(16) . . . . ?
O6 C16 C23 C28 -40.3(18) . . . . ?
C15 C16 C23 C28 -155.6(14) . . . . ?
C17 C16 C23 C28 77.5(19) . . . . ?
C28 C23 C24 C25 0.0(6) . . . . ?
C16 C23 C24 C25 -178.9(17) . . . . ?
C23 C24 C25 C26 0.3(6) . . . . ?
C24 C25 C26 C27 -1.0(15) . . . . ?
C25 C26 C27 C28 1.3(19) . . . . ?
C24 C23 C28 C27 0.3(13) . . . . ?
C16 C23 C28 C27 179.2(17) . . . . ?
C26 C27 C28 C23 -0.9(17) . . . . ?
V2 O7 C29 O8 -7(2) . . . . ?
V2 O7 C29 C30 170.1(9) . . . . ?
V3 O8 C29 O7 -8(2) . . . . ?
V3 O8 C29 C30 175.0(9) . . . . ?
O7 C29 C30 O9 172.5(13) . . . . ?
O8 C29 C30 O9 -10.0(18) . . . . ?
O7 C29 C30 C37 -63.2(18) . . . . ?
O8 C29 C30 C37 114.3(15) . . . . ?
O7 C29 C30 C31 56.4(15) . . . . ?
O8 C29 C30 C31 -126.1(13) . . . . ?
O9 C30 C31 C36 -27.3(18) . . . . ?
C29 C30 C31 C36 90.2(16) . . . . ?
C37 C30 C31 C36 -148.1(14) . . . . ?
O9 C30 C31 C32 154.9(14) . . . . ?
C29 C30 C31 C32 -87.6(17) . . . . ?
C37 C30 C31 C32 34.2(18) . . . . ?
C36 C31 C32 C33 4(3) . . . . ?
C30 C31 C32 C33 -178.0(15) . . . . ?
C31 C32 C33 C34 0(3) . . . . ?
C32 C33 C34 C35 -2(3) . . . . ?
C33 C34 C35 C36 0(3) . . . . ?
C32 C31 C36 C35 -6(3) . . . . ?
C30 C31 C36 C35 176.3(16) . . . . ?
C34 C35 C36 C31 4(3) . . . . ?
O9 C30 C37 C38 -30(2) . . . . ?
C29 C30 C37 C38 -153.6(16) . . . . ?
C31 C30 C37 C38 87.9(18) . . . . ?
O9 C30 C37 C42 152.9(16) . . . . ?
C29 C30 C37 C42 30(2) . . . . ?
C31 C30 C37 C42 -88.9(18) . . . . ?
C42 C37 C38 C39 2(3) . . . . ?
C30 C37 C38 C39 -175.0(18) . . . . ?
C37 C38 C39 C40 -5(3) . . . . ?
C38 C39 C40 C41 5(4) . . . . ?
C39 C40 C41 C42 -2(4) . . . . ?
C38 C37 C42 C41 1(3) . . . . ?
C30 C37 C42 C41 177.6(17) . . . . ?
C40 C41 C42 C37 -1(3) . . . . ?
V4 O11 C43 O10 3(3) . . . . ?
V4 O11 C43 C44 -177.1(14) . . . . ?
V3 O10 C43 O11 0(3) . . . . ?
V3 O10 C43 C44 179.7(13) . . . . ?
O11 C43 C44 O12 179(2) . . . . ?
O10 C43 C44 O12 -1(3) . . . . ?
O11 C43 C44 C45 -60(3) . . . . ?
O10 C43 C44 C45 120(2) . . . . ?
O11 C43 C44 C51 68(2) . . . . ?
O10 C43 C44 C51 -112(2) . . . . ?
O12 C44 C45 C46 101(4) . . . . ?
C43 C44 C45 C46 -23(5) . . . . ?
C51 C44 C45 C46 -146(3) . . . . ?
O12 C44 C45 C50 -63(4) . . . . ?
C43 C44 C45 C50 174(3) . . . . ?
C51 C44 C45 C50 50(4) . . . . ?
C50 C45 C46 C47 -7(6) . . . . ?
C44 C45 C46 C47 -173(3) . . . . ?
C45 C46 C47 C48 -1(6) . . . . ?
C46 C47 C48 C49 6(6) . . . . ?
C47 C48 C49 C50 -1(6) . . . . ?
C46 C45 C50 C49 13(5) . . . . ?
C44 C45 C50 C49 179(3) . . . . ?
C48 C49 C50 C45 -10(6) . . . . ?
O12 C44 C51 C52 158(2) . . . . ?
C45 C44 C51 C52 42(3) . . . . ?
C43 C44 C51 C52 -84(3) . . . . ?
O12 C44 C51 C56 -18(3) . . . . ?
C45 C44 C51 C56 -134(2) . . . . ?
C43 C44 C51 C56 100(3) . . . . ?
C56 C51 C52 C53 -14(4) . . . . ?
C44 C51 C52 C53 171(2) . . . . ?
C51 C52 C53 C54 10(5) . . . . ?
C52 C53 C54 C55 -1(6) . . . . ?
C53 C54 C55 C56 -8(6) . . . . ?
C52 C51 C56 C55 7(5) . . . . ?
C44 C51 C56 C55 -178(2) . . . . ?
C54 C55 C56 C51 5(5) . . . . ?
V4 O13 C57 O14 5(3) . . . . ?
V4 O13 C57 C58X 171(2) . . . . ?
V4 O13 C57 C58 -158.0(17) . . . . ?
V1 O14 C57 O13 -13(3) . . . . ?
V1 O14 C57 C58X 178.9(18) . . . . ?
V1 O14 C57 C58 148.8(17) . . . . ?
O13 C57 C58 O15 20(3) . . . . ?
O14 C57 C58 O15 -146(2) . . . . ?
O13 C57 C58 C59 145(2) . . . . ?
O14 C57 C58 C59 -21(4) . . . . ?
O13 C57 C58 C65 -91(2) . . . . ?
O14 C57 C58 C65 103(2) . . . . ?
O15 C58 C59 C60 49(4) . . . . ?
C65 C58 C59 C60 163(2) . . . . ?
C57 C58 C59 C60 -78(3) . . . . ?
O15 C58 C59 C64 -136(3) . . . . ?
C65 C58 C59 C64 -21(4) . . . . ?
C57 C58 C59 C64 98(3) . . . . ?
C64 C59 C60 C61 0.0(6) . . . . ?
C58 C59 C60 C61 176(3) . . . . ?
C59 C60 C61 C62 0.3(6) . . . . ?
C60 C61 C62 C63 -0.9(14) . . . . ?
C61 C62 C63 C64 1.2(19) . . . . ?
C60 C59 C64 C63 0.3(13) . . . . ?
C58 C59 C64 C63 -176(3) . . . . ?
C62 C63 C64 C59 -0.9(18) . . . . ?
O15 C58 C65 C66 32(3) . . . . ?
C59 C58 C65 C66 -86(3) . . . . ?
C57 C58 C65 C66 149.5(18) . . . . ?
O15 C58 C65 C70 -154(2) . . . . ?
C59 C58 C65 C70 88(3) . . . . ?
C57 C58 C65 C70 -36(3) . . . . ?
C70 C65 C66 C67 0.3(6) . . . . ?
C58 C65 C66 C67 175(3) . . . . ?
C65 C66 C67 C68 0.0(6) . . . . ?
C66 C67 C68 C69 0.2(14) . . . . ?
C67 C68 C69 C70 -0.6(18) . . . . ?
C66 C65 C70 C69 -0.7(13) . . . . ?
C58 C65 C70 C69 -175(3) . . . . ?
C68 C69 C70 C65 0.9(18) . . . . ?
O13 C57 C58X C59X 67(4) . . . . ?
O14 C57 C58X C59X -124(3) . . . . ?
O13 C57 C58X O15X -162(2) . . . . ?
O14 C57 C58X O15X 8(4) . . . . ?
O13 C57 C58X C65X -51(4) . . . . ?
O14 C57 C58X C65X 119(3) . . . . ?
O15X C58X C59X C60X 44(5) . . . . ?
C57 C58X C59X C60X 174(2) . . . . ?
C65X C58X C59X C60X -68(3) . . . . ?
O15X C58X C59X C64X -126(3) . . . . ?
C57 C58X C59X C64X 4(4) . . . . ?
C65X C58X C59X C64X 122(3) . . . . ?
C58X C59X C60X C61X -170(4) . . . . ?
C64X C59X C60X C61X -0.1(6) . . . . ?
C59X C60X C61X C62X 0.2(6) . . . . ?
C60X C61X C62X C63X -0.6(14) . . . . ?
C61X C62X C63X C64X 0.8(19) . . . . ?
C58X C59X C64X C63X 171(3) . . . . ?
C60X C59X C64X C63X 0.2(13) . . . . ?
C62X C63X C64X C59X -0.6(18) . . . . ?
C59X C58X C65X C66X -41(4) . . . . ?
O15X C58X C65X C66X -165(2) . . . . ?
C57 C58X C65X C66X 75(3) . . . . ?
C59X C58X C65X C70X 139(3) . . . . ?
O15X C58X C65X C70X 16(4) . . . . ?
C57 C58X C65X C70X -104(3) . . . . ?
C70X C65X C66X C67X -0.1(6) . . . . ?
C58X C65X C66X C67X -179(3) . . . . ?
C65X C66X C67X C68X -0.1(6) . . . . ?
C66X C67X C68X C69X 0.1(14) . . . . ?
C67X C68X C69X C70X 0.0(19) . . . . ?
C66X C65X C70X C69X 0.2(13) . . . . ?
C58X C65X C70X C69X 180(3) . . . . ?
C68X C69X C70X C65X -0.2(18) . . . . ?
V1 O17 C71 O16 -2(3) . . . . ?
V1 O17 C71 C72 176.8(11) . . . . ?
V4 O16 C71 O17 -7(2) . . . . ?
V4 O16 C71 C72 174.7(10) . . . . ?
O17 C71 C72 C79 109.9(19) . . . . ?
O16 C71 C72 C79 -72(2) . . . . ?
O17 C71 C72 C73 -114.3(18) . . . . ?
O16 C71 C72 C73 64(2) . . . . ?
O17 C71 C72 O18 -4(2) . . . . ?
O16 C71 C72 O18 174.0(14) . . . . ?
C79 C72 C73 C74 53(2) . . . . ?
O18 C72 C73 C74 168.8(16) . . . . ?
C71 C72 C73 C74 -79(2) . . . . ?
C79 C72 C73 C78 -129(2) . . . . ?
O18 C72 C73 C78 -14(2) . . . . ?
C71 C72 C73 C78 99(2) . . . . ?
C78 C73 C74 C75 2(3) . . . . ?
C72 C73 C74 C75 180(2) . . . . ?
C73 C74 C75 C76 -1(4) . . . . ?
C74 C75 C76 C77 -1(4) . . . . ?
C75 C76 C77 C78 2(4) . . . . ?
C76 C77 C78 C73 0(3) . . . . ?
C74 C73 C78 C77 -1(3) . . . . ?
C72 C73 C78 C77 -179.0(19) . . . . ?
C73 C72 C79 C84 84(2) . . . . ?
O18 C72 C79 C84 -30.1(19) . . . . ?
C71 C72 C79 C84 -144.6(16) . . . . ?
C73 C72 C79 C80 -88.2(19) . . . . ?
O18 C72 C79 C80 157.8(13) . . . . ?
C71 C72 C79 C80 43(2) . . . . ?
C84 C79 C80 C81 0.6(6) . . . . ?
C72 C79 C80 C81 173.3(18) . . . . ?
C79 C80 C81 C82 0.1(6) . . . . ?
C80 C81 C82 C83 0.0(12) . . . . ?
C81 C82 C83 C84 -0.9(17) . . . . ?
C82 C83 C84 C79 2(2) . . . . ?
C80 C79 C84 C83 -1.7(15) . . . . ?
C72 C79 C84 C83 -174(2) . . . . ?
V1 O19 C85 C86X -135(4) 3_666 . . . ?
V2 O19 C85 C86X 63(4) . . . . ?
V1 O19 C85 C86 76(2) 3_666 . . . ?
V2 O19 C85 C86 -86.3(19) . . . . ?
O19 C85 C86 C87 174.6(18) . . . . ?
O19 C85 C86X C87X 175(4) . . . . ?
V2 O20 C88 C89 -101(3) . . . . ?
V1 O20 C88 C89 124(2) 3_666 . . . ?
O20 C88 C89 C90 -169(2) . . . . ?
V2 O20 C88X C89X 110(3) . . . . ?
V1 O20 C88X C89X -95(4) 3_666 . . . ?
O20 C88X C89X C90X -174(4) . . . . ?
V3 O21 C91 C92X -119(3) . . . . ?
V4 O21 C91 C92X 90(3) . . . . ?
V3 O21 C91 C92 83(3) . . . . ?
V4 O21 C91 C92 -67(3) . . . . ?
O21 C91 C92 C93 157(4) . . . . ?
O21 C91 C92X C93X 63(4) . . . . ?
V4 O22 C94 C95 -120(2) . . . . ?
V3 O22 C94 C95 100(3) . . . . ?
O22 C94 C95 C96 168(3) . . . . ?
V4 O22 C94X C95X 86(7) . . . . ?
V3 O22 C94X C95X -98(5) . . . . ?
O22 C94X C95X C96X -172(5) . . . . ?
